data_4087026
loop_
_publ_author_name
'Sipos, Gell\'ert'
'Gao, Pengchao'
'Foster, Daven'
'Skelton, Brian W.'
'Sobolev, Alexandre N.'
'Dorta, Reto'

_publ_section_title
;
 In-Depth Study on Chloride Abstractions from (NHC)Ir(COD)Cl Complexes
;
_journal_issue 4
_journal_name_full Organometallics
_journal_page_first 801
_journal_paper_doi 10.1021/acs.organomet.6b00864
_journal_volume 36
_journal_year 2017
_chemical_formula_moiety 'C56 H70 Ag Cl F3 Ir N2 O3 S, 1.5(C6 D6)'
_chemical_formula_sum 'C65 H70 Ag Cl D9 F3 Ir N2 O3 S'
_chemical_formula_weight 1369.93
_space_group_IT_number 2
_symmetry_cell_setting triclinic
_symmetry_Int_Tables_number 2
_symmetry_space_group_name_Hall '-P 1'
_symmetry_space_group_name_H-M 'P -1'
_atom_sites_solution_hydrogens geom
_audit_creation_date 2016-03-02T08:13:37-00:00
_audit_creation_method 'WinGX routine CIF_UPDATE'
_cell_angle_alpha 89.514(2)
_cell_angle_beta 89.168(2)
_cell_angle_gamma 65.300(2)
_cell_formula_units_Z 4
_cell_length_a 16.7464(3)
_cell_length_b 18.2332(5)
_cell_length_c 20.9597(4)
_cell_measurement_reflns_used 38226
_cell_measurement_temperature 100(2)
_cell_measurement_theta_max 32.123
_cell_measurement_theta_min 2.159
_cell_volume 5813.7(2)
_computing_cell_refinement 'CrysAlisPro 1.171.38.41 (Rigaku OD, 2015)'
_computing_data_collection 'CrysAlisPro 1.171.38.41 (Rigaku OD, 2015)'
_computing_data_reduction 'CrysAlisPro 1.171.38.41 (Rigaku OD, 2015)'
_computing_molecular_graphics 'Diamond (Brandenburg, K., (1999)'
_computing_publication_material 'WinGX Farrugia, L. J. (1999)'
_computing_structure_refinement 'SHELXL-2014 (Sheldrick, 2015)'
_computing_structure_solution 'SHELXT (Sheldrick, 2015)'
_diffrn_ambient_temperature 100(2)
_diffrn_detector 'CCD plate'
_diffrn_detector_area_resol_mean 10.4738
_diffrn_measured_fraction_theta_full 1
_diffrn_measured_fraction_theta_max 1
_diffrn_measurement_device 'four-circle diffractometer'
_diffrn_measurement_device_type 'Oxford Diffraction Gemini diffractometer'
_diffrn_measurement_method '\w scans'
_diffrn_orient_matrix_UB_11 0.0345035
_diffrn_orient_matrix_UB_12 -0.0279331
_diffrn_orient_matrix_UB_13 0.0186391
_diffrn_orient_matrix_UB_21 -0.0298725
_diffrn_orient_matrix_UB_22 0.0058469
_diffrn_orient_matrix_UB_23 0.0258228
_diffrn_orient_matrix_UB_31 -0.0095348
_diffrn_orient_matrix_UB_32 -0.0319218
_diffrn_orient_matrix_UB_33 -0.0114593
_diffrn_radiation_monochromator graphite
_diffrn_radiation_probe x-ray
_diffrn_radiation_type MoK\a
_diffrn_radiation_wavelength 0.71073
_diffrn_reflns_av_R_equivalents 0.0352
_diffrn_reflns_av_unetI/netI 0.0558
_diffrn_reflns_Laue_measured_fraction_full 1
_diffrn_reflns_Laue_measured_fraction_max 1
_diffrn_reflns_limit_h_max 21
_diffrn_reflns_limit_h_min -21
_diffrn_reflns_limit_k_max 23
_diffrn_reflns_limit_k_min -23
_diffrn_reflns_limit_l_max 26
_diffrn_reflns_limit_l_min -26
_diffrn_reflns_number 93445
_diffrn_reflns_point_group_measured_fraction_full 1
_diffrn_reflns_point_group_measured_fraction_max 1
_diffrn_reflns_theta_full 27
_diffrn_reflns_theta_max 27
_diffrn_reflns_theta_min 1.684
_diffrn_source 'Enhance (Mo) X-ray Source'
_exptl_absorpt_coefficient_mu 2.763
_exptl_absorpt_correction_T_max 0.49
_exptl_absorpt_correction_T_min 0.184
_exptl_absorpt_correction_type analytical
_exptl_absorpt_process_details
;
       CrysAlisPro 1.171.38.41 (Rigaku Oxford Diffraction, 2015)

;
_exptl_crystal_colour orange
_exptl_crystal_density_diffrn 1.565
_exptl_crystal_description plate
_exptl_crystal_F_000 2764
_exptl_crystal_size_max 0.367
_exptl_crystal_size_mid 0.337
_exptl_crystal_size_min 0.146
_refine_diff_density_max 3.33
_refine_diff_density_min -1.933
_refine_diff_density_rms 0.124
_refine_ls_extinction_method none
_refine_ls_goodness_of_fit_ref 1.071
_refine_ls_hydrogen_treatment constr
_refine_ls_matrix_type full
_refine_ls_number_parameters 1790
_refine_ls_number_reflns 25384
_refine_ls_number_restraints 619
_refine_ls_restrained_S_all 1.066
_refine_ls_R_factor_all 0.0545
_refine_ls_R_factor_gt 0.0449
_refine_ls_shift/su_max 0.004
_refine_ls_shift/su_mean 0
_refine_ls_structure_factor_coef Fsqd
_refine_ls_weighting_details 'w=1/[\s^2^(Fo^2^)+(0.0403P)^2^+28.4520P] where P=(Fo^2^+2Fc^2^)/3'
_refine_ls_weighting_scheme calc
_refine_ls_wR_factor_gt 0.1068
_refine_ls_wR_factor_ref 0.1109
_reflns_number_gt 21889
_reflns_number_total 25384
_reflns_threshold_expression 'I > 2\s(I)'
_cod_data_source_file om6b00864_si_003.cif
_cod_data_source_block sg674
_cod_depositor_comments 'Adding full bibliography for 4087022--4087034.cif.'
_cod_database_code 4087026

loop_
_symmetry_equiv_pos_as_xyz
'x, y, z'
'-x, -y, -z'

loop_
_atom_site_label
_atom_site_type_symbol
_atom_site_fract_x
_atom_site_fract_y
_atom_site_fract_z
_atom_site_U_iso_or_equiv
_atom_site_adp_type
_atom_site_occupancy
_atom_site_calc_flag
_atom_site_disorder_assembly
_atom_site_disorder_group
Ir1 Ir 0.47364(2) 0.66342(2) 0.17845(2) 0.02553(5) Uani 1 d . .
Ag1 Ag 0.43065(3) 0.76910(3) 0.07394(2) 0.04605(11) Uani 1 d . .
Cl1 Cl 0.50438(9) 0.77983(8) 0.18010(6) 0.0337(3) Uani 1 d . .
C111 C 0.6147(3) 0.5854(4) 0.1802(3) 0.0429(14) Uani 1 d . .
H111 H 0.6228 0.6265 0.2032 0.052 Uiso 1 calc . .
C112 C 0.5941(4) 0.6006(4) 0.1167(3) 0.0449(14) Uani 1 d . .
H112 H 0.5864 0.6517 0.1 0.054 Uiso 1 calc . .
C113 C 0.5828(4) 0.5410(4) 0.0716(3) 0.0536(17) Uani 1 d . .
H11A H 0.6035 0.5477 0.0284 0.064 Uiso 1 calc . .
H11B H 0.6194 0.4853 0.0862 0.064 Uiso 1 calc . .
C114 C 0.4878(4) 0.5531(4) 0.0685(3) 0.0479(15) Uani 1 d . .
H11C H 0.4584 0.5927 0.0344 0.057 Uiso 1 calc . .
H11D H 0.4864 0.5013 0.0563 0.057 Uiso 1 calc . .
C115 C 0.4360(4) 0.5819(3) 0.1297(3) 0.0340(11) Uani 1 d . .
H115 H 0.3789 0.6248 0.1271 0.041 Uiso 1 calc . .
C116 C 0.4663(3) 0.5497(3) 0.1903(3) 0.0322(11) Uani 1 d . .
H116 H 0.4287 0.5733 0.2259 0.039 Uiso 1 calc . .
C117 C 0.5552(4) 0.4796(3) 0.2035(3) 0.0448(14) Uani 1 d . .
H11E H 0.5736 0.4433 0.1661 0.054 Uiso 1 calc . .
H11F H 0.5492 0.4481 0.2406 0.054 Uiso 1 calc . .
C118 C 0.6259(4) 0.5099(4) 0.2174(4) 0.0498(16) Uani 1 d . .
H11G H 0.6247 0.5213 0.2636 0.06 Uiso 1 calc . .
H11H H 0.6843 0.4666 0.2069 0.06 Uiso 1 calc . .
C11 C 0.3531(3) 0.7189(3) 0.2193(2) 0.0226(9) Uani 1 d . .
N12 N 0.2729(2) 0.7571(2) 0.19221(18) 0.0238(8) Uani 1 d . .
C121 C 0.2535(3) 0.7818(3) 0.1268(2) 0.0253(9) Uani 1 d . .
C122 C 0.2184(3) 0.7433(3) 0.0872(2) 0.0290(10) Uani 1 d . .
C123 C 0.1967(4) 0.7735(3) 0.0236(2) 0.0383(12) Uani 1 d . .
H123 H 0.1712 0.7484 -0.0041 0.046 Uiso 1 calc . .
C124 C 0.2115(4) 0.8368(4) 0.0020(3) 0.0471(15) Uani 1 d . .
H124 H 0.1998 0.8531 -0.0413 0.057 Uiso 1 calc . .
C125 C 0.2564(6) 0.9493(4) 0.0230(3) 0.063(2) Uani 1 d . .
H125 H 0.2468 0.9668 -0.0202 0.076 Uiso 1 calc . .
C126 C 0.2817(6) 0.9914(4) 0.0656(4) 0.069(2) Uani 1 d . .
H126 H 0.2896 1.0374 0.0511 0.082 Uiso 1 calc . .
C127 C 0.2962(5) 0.9694(4) 0.1292(3) 0.0521(16) Uani 1 d . .
C128 C 0.2885(4) 0.9009(3) 0.1491(3) 0.0362(12) Uani 1 d . .
H128 H 0.2999 0.8846 0.1924 0.043 Uiso 1 calc . .
C129 C 0.2439(4) 0.8789(3) 0.0423(3) 0.0415(13) Uani 1 d . .
C120 C 0.2641(3) 0.8533(3) 0.1069(2) 0.0311(11) Uani 1 d . .
C131 C 0.3188(5) 1.0212(4) 0.1773(3) 0.060(2) Uani 1 d . .
H131 H 0.3248 0.995 0.2201 0.072 Uiso 1 calc . .
C132 C 0.4039(5) 1.0263(4) 0.1618(3) 0.0552(17) Uani 1 d . .
H13A H 0.4013 1.0479 0.118 0.066 Uiso 1 calc . .
H13B H 0.4521 0.9713 0.1627 0.066 Uiso 1 calc . .
C133 C 0.4247(5) 1.0797(4) 0.2080(4) 0.0580(17) Uani 1 d . .
H13C H 0.4376 1.0531 0.2504 0.07 Uiso 1 calc . .
H13D H 0.4781 1.0853 0.1928 0.07 Uiso 1 calc . .
C134 C 0.3502(5) 1.1629(4) 0.2151(4) 0.065(2) Uani 1 d . .
H13E H 0.3646 1.1932 0.2487 0.078 Uiso 1 calc . .
H13F H 0.3427 1.193 0.1745 0.078 Uiso 1 calc . .
C135 C 0.2666(5) 1.1560(5) 0.2325(5) 0.078(3) Uani 1 d . .
H13G H 0.2182 1.2107 0.2356 0.093 Uiso 1 calc . .
H13H H 0.2729 1.1296 0.2747 0.093 Uiso 1 calc . .
C136 C 0.2435(4) 1.1063(4) 0.1821(4) 0.061(2) Uani 1 d . .
H13I H 0.1882 1.1023 0.1946 0.074 Uiso 1 calc . .
H13J H 0.2347 1.1336 0.1401 0.074 Uiso 1 calc . .
C141 C 0.1980(3) 0.6736(3) 0.1080(3) 0.0325(11) Uani 1 d . .
H141 H 0.2272 0.6534 0.1498 0.039 Uiso 1 calc . .
C142 C 0.2320(4) 0.6023(3) 0.0604(3) 0.0397(13) Uani 1 d . .
H14A H 0.2041 0.6211 0.0185 0.048 Uiso 1 calc . .
H14B H 0.2963 0.5833 0.0546 0.048 Uiso 1 calc . .
C143 C 0.2122(5) 0.5328(4) 0.0834(4) 0.0546(17) Uani 1 d . .
H14C H 0.2442 0.5109 0.1235 0.065 Uiso 1 calc . .
H14D H 0.2333 0.4893 0.0512 0.065 Uiso 1 calc . .
C144 C 0.1143(5) 0.5592(5) 0.0951(4) 0.067(2) Uani 1 d . .
H14E H 0.1039 0.5136 0.1131 0.081 Uiso 1 calc . .
H14F H 0.083 0.5749 0.0541 0.081 Uiso 1 calc . .
C145 C 0.0782(5) 0.6308(5) 0.1413(4) 0.067(2) Uani 1 d . .
H14G H 0.1042 0.6129 0.1839 0.08 Uiso 1 calc . .
H14H H 0.0137 0.6495 0.1457 0.08 Uiso 1 calc . .
C146 C 0.0989(4) 0.7013(4) 0.1180(3) 0.0445(14) Uani 1 d . .
H14I H 0.0683 0.7227 0.0774 0.053 Uiso 1 calc . .
H14J H 0.0771 0.7453 0.1499 0.053 Uiso 1 calc . .
C13 C 0.2000(3) 0.7785(3) 0.2396(2) 0.0350(12) Uani 1 d . .
H13K H 0.1679 0.7441 0.2347 0.042 Uiso 1 calc . .
H13L H 0.1581 0.8359 0.2355 0.042 Uiso 1 calc . .
C14 C 0.2474(3) 0.7627(3) 0.3032(2) 0.0347(12) Uani 1 d . .
H14K H 0.2389 0.8137 0.3246 0.042 Uiso 1 calc . .
H14L H 0.2275 0.7304 0.3322 0.042 Uiso 1 calc . .
N15 N 0.3401(3) 0.7166(2) 0.28272(18) 0.0263(8) Uani 1 d . .
C151 C 0.4068(3) 0.6741(3) 0.3291(2) 0.0278(10) Uani 1 d . .
C152 C 0.4536(3) 0.7118(3) 0.3567(2) 0.0322(11) Uani 1 d . .
C153 C 0.5172(4) 0.6674(4) 0.4024(3) 0.0448(14) Uani 1 d . .
H153 H 0.5503 0.6924 0.4219 0.054 Uiso 1 calc . .
C154 C 0.5330(4) 0.5910(4) 0.4194(3) 0.0514(16) Uani 1 d . .
H154 H 0.5778 0.5631 0.4492 0.062 Uiso 1 calc . .
C155 C 0.4960(4) 0.4728(4) 0.4109(4) 0.0551(17) Uani 1 d . .
H155 H 0.5407 0.4436 0.4405 0.066 Uiso 1 calc . .
C156 C 0.4466(5) 0.4379(4) 0.3872(3) 0.0602(19) Uani 1 d . .
H156 H 0.4585 0.3839 0.3989 0.072 Uiso 1 calc . .
C157 C 0.3774(5) 0.4796(4) 0.3453(3) 0.0544(17) Uani 1 d . .
C158 C 0.3622(4) 0.5583(3) 0.3268(3) 0.0380(12) Uani 1 d . .
H158 H 0.315 0.5873 0.2989 0.046 Uiso 1 calc . .
C159 C 0.4835(4) 0.5522(4) 0.3931(3) 0.0403(13) Uani 1 d . .
C150 C 0.4162(3) 0.5951(3) 0.3488(2) 0.0301(10) Uani 1 d . .
C161 C 0.4368(4) 0.7991(3) 0.3437(3) 0.0373(12) Uani 1 d . .
H161 H 0.4059 0.8152 0.302 0.045 Uiso 1 calc . .
C162 C 0.5202(4) 0.8135(4) 0.3392(3) 0.0469(15) Uani 1 d . .
H16A H 0.5518 0.7983 0.3801 0.056 Uiso 1 calc . .
H16B H 0.5592 0.7789 0.3053 0.056 Uiso 1 calc . .
C163 C 0.4987(5) 0.9015(4) 0.3243(3) 0.0576(19) Uani 1 d . .
H16C H 0.4712 0.9154 0.2818 0.069 Uiso 1 calc . .
H16D H 0.5537 0.9093 0.3229 0.069 Uiso 1 calc . .
C164 C 0.4361(6) 0.9576(4) 0.3745(4) 0.065(2) Uani 1 d . .
H16E H 0.4666 0.9485 0.4159 0.077 Uiso 1 calc . .
H16F H 0.4198 1.0144 0.3617 0.077 Uiso 1 calc . .
C165 C 0.3531(5) 0.9433(4) 0.3824(3) 0.0562(18) Uani 1 d . .
H16G H 0.3179 0.9605 0.3431 0.067 Uiso 1 calc . .
H16H H 0.3172 0.9764 0.4183 0.067 Uiso 1 calc . .
C166 C 0.3759(4) 0.8538(4) 0.3957(3) 0.0445(14) Uani 1 d . .
H16I H 0.405 0.8385 0.4375 0.053 Uiso 1 calc . .
H16J H 0.3211 0.8457 0.3978 0.053 Uiso 1 calc . .
C171 C 0.3281(7) 0.4340(6) 0.3195(4) 0.084(2) Uani 1 d . .
H171 H 0.3735 0.3821 0.3025 0.101 Uiso 1 calc . .
C172 C 0.2691(8) 0.4721(7) 0.2670(5) 0.100(3) Uani 1 d . .
H17A H 0.3006 0.4884 0.2333 0.12 Uiso 1 calc . .
H17B H 0.2188 0.5212 0.2824 0.12 Uiso 1 calc . .
C173 C 0.2333(7) 0.4086(7) 0.2378(4) 0.097(3) Uani 1 d . .
H17C H 0.1938 0.4333 0.2015 0.116 Uiso 1 calc . .
H17D H 0.2832 0.3591 0.2227 0.116 Uiso 1 calc . .
C174 C 0.1842(7) 0.3887(7) 0.2913(5) 0.099(3) Uani 1 d . .
H17E H 0.134 0.4386 0.3055 0.119 Uiso 1 calc . .
H17F H 0.1605 0.3507 0.2757 0.119 Uiso 1 calc . .
C175 C 0.2427(8) 0.3522(7) 0.3455(4) 0.097(3) Uani 1 d . .
H17G H 0.2922 0.3017 0.3317 0.117 Uiso 1 calc . .
H17H H 0.2099 0.3386 0.3798 0.117 Uiso 1 calc . .
C176 C 0.2785(8) 0.4114(7) 0.3712(4) 0.089(2) Uani 1 d . .
H17I H 0.229 0.4607 0.3871 0.107 Uiso 1 calc . .
H17J H 0.3181 0.3861 0.4074 0.107 Uiso 1 calc . .
Ir2 Ir 0.02714(2) 0.84137(2) 0.68206(2) 0.02554(5) Uani 1 d . .
Ag2 Ag 0.06791(3) 0.73132(3) 0.58068(2) 0.04192(11) Uani 1 d . .
Cl2 Cl -0.01067(8) 0.72897(7) 0.68774(6) 0.0314(2) Uani 1 d . .
C211 C -0.1128(3) 0.9232(3) 0.6838(3) 0.0413(14) Uani 1 d . .
H211 H -0.123 0.8835 0.7077 0.05 Uiso 1 calc . .
C212 C -0.0913(3) 0.9069(4) 0.6206(3) 0.0407(13) Uani 1 d . .
H212 H -0.0849 0.8561 0.6048 0.049 Uiso 1 calc . .
C213 C -0.0773(4) 0.9644(4) 0.5747(4) 0.0527(17) Uani 1 d . .
H21A H -0.1121 1.0205 0.5891 0.063 Uiso 1 calc . .
H21B H -0.0985 0.9584 0.532 0.063 Uiso 1 calc . .
C214 C 0.0205(4) 0.9489(4) 0.5694(3) 0.0479(15) Uani 1 d . .
H21C H 0.0491 0.9086 0.5355 0.058 Uiso 1 calc . .
H21D H 0.0245 0.9996 0.5566 0.058 Uiso 1 calc . .
C215 C 0.0699(3) 0.9187(3) 0.6310(3) 0.0343(11) Uani 1 d . .
H215 H 0.1252 0.8735 0.6287 0.041 Uiso 1 calc . .
C216 C 0.0400(3) 0.9526(3) 0.6914(3) 0.0345(12) Uani 1 d . .
H216 H 0.0767 0.9289 0.7268 0.041 Uiso 1 calc . .
C217 C -0.0477(4) 1.0250(4) 0.7042(4) 0.0485(15) Uani 1 d . .
H21E H -0.0636 1.0609 0.6663 0.058 Uiso 1 calc . .
H21F H -0.0412 1.0561 0.7407 0.058 Uiso 1 calc . .
C218 C -0.1217(4) 0.9982(4) 0.7192(4) 0.0534(17) Uani 1 d . .
H21G H -0.1226 0.9881 0.7656 0.064 Uiso 1 calc . .
H21H H -0.1787 1.0429 0.7082 0.064 Uiso 1 calc . .
C21 C 0.1466(3) 0.7814(2) 0.7214(2) 0.0238(9) Uani 1 d . .
N22 N 0.2268(3) 0.7411(3) 0.69341(19) 0.0314(9) Uani 1 d . .
C221 C 0.2474(3) 0.7206(3) 0.6277(2) 0.0268(10) Uani 1 d . .
C222 C 0.2858(3) 0.7604(3) 0.5906(2) 0.0294(10) Uani 1 d . .
C223 C 0.3097(4) 0.7343(3) 0.5263(2) 0.0348(11) Uani 1 d . .
H223 H 0.3361 0.761 0.5002 0.042 Uiso 1 calc . .
C224 C 0.2955(4) 0.6724(3) 0.5016(2) 0.0354(12) Uani 1 d . .
H224 H 0.3097 0.6584 0.458 0.043 Uiso 1 calc . .
C225 C 0.2500(4) 0.5602(3) 0.5152(3) 0.0457(15) Uani 1 d . .
H225 H 0.2629 0.5459 0.4715 0.055 Uiso 1 calc . .
C226 C 0.2226(4) 0.5161(4) 0.5530(4) 0.061(2) Uani 1 d . .
H226 H 0.2176 0.4703 0.5355 0.073 Uiso 1 calc . .
C227 C 0.2004(4) 0.5350(4) 0.6190(4) 0.0578(19) Uani 1 d . .
C228 C 0.2072(4) 0.6025(3) 0.6427(3) 0.0424(14) Uani 1 d . .
H228 H 0.192 0.617 0.6861 0.051 Uiso 1 calc . .
C229 C 0.2603(3) 0.6282(3) 0.5391(2) 0.0329(11) Uani 1 d . .
C220 C 0.2365(3) 0.6511(3) 0.6035(2) 0.0294(10) Uani 1 d . .
C231 C 0.1777(7) 0.4879(6) 0.6740(5) 0.032(2) Uani 0.5 d A 1
H231 H 0.1687 0.5192 0.7145 0.038 Uiso 0.5 calc A 1
C232 C 0.0921(7) 0.4830(7) 0.6572(6) 0.039(3) Uani 0.5 d A 1
H23A H 0.0443 0.5381 0.658 0.047 Uiso 0.5 calc A 1
H23B H 0.0971 0.4624 0.6131 0.047 Uiso 0.5 calc A 1
C233 C 0.0665(8) 0.4296(7) 0.7012(6) 0.043(3) Uani 0.5 d A 1
H23C H 0.0496 0.4556 0.7436 0.051 Uiso 0.5 calc A 1
H23D H 0.0149 0.4238 0.6837 0.051 Uiso 0.5 calc A 1
C234 C 0.1406(7) 0.3474(6) 0.7088(7) 0.047(3) Uani 0.5 d A 1
H23E H 0.1536 0.3192 0.6673 0.057 Uiso 0.5 calc A 1
H23F H 0.1226 0.3153 0.7394 0.057 Uiso 0.5 calc A 1
C235 C 0.2221(10) 0.3534(11) 0.7326(9) 0.055(4) Uani 0.5 d A 1
H23G H 0.2701 0.2987 0.7371 0.066 Uiso 0.5 calc A 1
H23H H 0.2103 0.3798 0.7749 0.066 Uiso 0.5 calc A 1
C236 C 0.2497(10) 0.4034(12) 0.6843(14) 0.048(3) Uani 0.5 d A 1
H23I H 0.303 0.4079 0.6999 0.058 Uiso 0.5 calc A 1
H23J H 0.2648 0.3747 0.6429 0.058 Uiso 0.5 calc A 1
C237 C 0.1679(7) 0.4733(6) 0.6454(6) 0.042(3) Uani 0.5 d A 2
H237 H 0.1435 0.4528 0.61 0.05 Uiso 0.5 calc A 2
C238 C 0.0994(10) 0.5113(7) 0.6950(7) 0.062(4) Uani 0.5 d A 2
H23K H 0.0465 0.5534 0.6753 0.074 Uiso 0.5 calc A 2
H23L H 0.1213 0.5375 0.7273 0.074 Uiso 0.5 calc A 2
C239 C 0.0748(9) 0.4478(7) 0.7275(8) 0.053(4) Uani 0.5 d A 2
H23M H 0.0283 0.474 0.76 0.064 Uiso 0.5 calc A 2
H23N H 0.0517 0.4223 0.6954 0.064 Uiso 0.5 calc A 2
C23A C 0.1546(11) 0.3843(9) 0.7587(8) 0.088(6) Uani 0.5 d A 2
H23O H 0.1737 0.4094 0.7935 0.106 Uiso 0.5 calc A 2
H23P H 0.1385 0.3425 0.7779 0.106 Uiso 0.5 calc A 2
C23B C 0.2294(11) 0.3450(10) 0.7128(9) 0.055(4) Uani 0.5 d A 2
H23Q H 0.2155 0.3089 0.6844 0.066 Uiso 0.5 calc A 2
H23R H 0.2825 0.3112 0.737 0.066 Uiso 0.5 calc A 2
C23C C 0.2499(10) 0.4051(13) 0.6715(14) 0.048(3) Uani 0.5 d A 2
H23S H 0.2827 0.4283 0.6973 0.058 Uiso 0.5 calc A 2
H23T H 0.2884 0.3757 0.6353 0.058 Uiso 0.5 calc A 2
C241 C 0.3054(11) 0.8318(11) 0.6070(9) 0.028(4) Uani 0.5 d B 1
H241 H 0.2769 0.8524 0.6493 0.033 Uiso 0.5 calc B 1
C242 C 0.2733(13) 0.9032(10) 0.5611(8) 0.030(4) Uani 0.5 d B 1
H24A H 0.2092 0.9223 0.5552 0.036 Uiso 0.5 calc B 1
H24B H 0.3026 0.8858 0.5191 0.036 Uiso 0.5 calc B 1
C243 C 0.2929(12) 0.9719(10) 0.5864(7) 0.050(5) Uani 0.5 d B 1
H24C H 0.2715 1.0173 0.5557 0.06 Uiso 0.5 calc B 1
H24D H 0.2608 0.9912 0.6273 0.06 Uiso 0.5 calc B 1
C244 C 0.3896(12) 0.9459(12) 0.5968(9) 0.060(5) Uani 0.5 d B 1
H24E H 0.421 0.9329 0.5551 0.072 Uiso 0.5 calc B 1
H24F H 0.3993 0.9908 0.616 0.072 Uiso 0.5 calc B 1
C245 C 0.4265(12) 0.8732(11) 0.6397(8) 0.051(4) Uani 0.5 d B 1
H24G H 0.4017 0.8886 0.6833 0.061 Uiso 0.5 calc B 1
H24H H 0.491 0.8543 0.6421 0.061 Uiso 0.5 calc B 1
C246 C 0.4052(10) 0.8035(9) 0.6157(7) 0.033(4) Uani 0.5 d B 1
H24I H 0.4359 0.7835 0.5744 0.039 Uiso 0.5 calc B 1
H24J H 0.4268 0.7584 0.6467 0.039 Uiso 0.5 calc B 1
C247 C 0.3101(11) 0.8227(10) 0.6228(9) 0.025(4) Uani 0.5 d B 2
H247 H 0.2758 0.8391 0.6637 0.031 Uiso 0.5 calc B 2
C248 C 0.2846(16) 0.8972(12) 0.5810(9) 0.041(6) Uani 0.5 d B 2
H24K H 0.2207 0.92 0.5728 0.049 Uiso 0.5 calc B 2
H24L H 0.3159 0.882 0.5395 0.049 Uiso 0.5 calc B 2
C249 C 0.3070(10) 0.9610(8) 0.6126(8) 0.045(4) Uani 0.5 d B 2
H24M H 0.2921 1.0078 0.5836 0.054 Uiso 0.5 calc B 2
H24N H 0.2714 0.9799 0.6522 0.054 Uiso 0.5 calc B 2
C24A C 0.4034(10) 0.9277(11) 0.6286(11) 0.067(6) Uani 0.5 d B 2
H24O H 0.4386 0.9145 0.5886 0.081 Uiso 0.5 calc B 2
H24P H 0.4153 0.9695 0.6512 0.081 Uiso 0.5 calc B 2
C24B C 0.4317(11) 0.8530(10) 0.6698(9) 0.057(5) Uani 0.5 d B 2
H24Q H 0.4022 0.8675 0.7121 0.068 Uiso 0.5 calc B 2
H24R H 0.4959 0.8308 0.6764 0.068 Uiso 0.5 calc B 2
C24C C 0.4083(11) 0.7879(9) 0.6387(7) 0.038(4) Uani 0.5 d B 2
H24S H 0.4438 0.768 0.5992 0.045 Uiso 0.5 calc B 2
H24T H 0.4228 0.7416 0.6684 0.045 Uiso 0.5 calc B 2
C23 C 0.2986(4) 0.7137(4) 0.7408(3) 0.0485(17) Uani 1 d . .
H23U H 0.3336 0.7459 0.7376 0.058 Uiso 1 calc . .
H23V H 0.3381 0.6559 0.7349 0.058 Uiso 1 calc . .
C24 C 0.2495(4) 0.7277(3) 0.8041(3) 0.0413(14) Uani 1 d . .
H24U H 0.2547 0.6762 0.8235 0.05 Uiso 1 calc . .
H24V H 0.271 0.7564 0.8345 0.05 Uiso 1 calc . .
N25 N 0.1584(3) 0.7781(2) 0.78484(18) 0.0261(8) Uani 1 d . .
C251 C 0.0987(12) 0.8208(9) 0.8369(9) 0.020(4) Uani 0.5 d C 1
C252 C 0.0274(8) 0.8021(8) 0.8560(7) 0.024(3) Uani 0.5 d C 1
C253 C -0.0382(8) 0.8571(7) 0.8969(5) 0.031(2) Uani 0.5 d C 1
H253 H -0.0784 0.8402 0.9177 0.038 Uiso 0.5 calc C 1
C254 C -0.0455(7) 0.9338(7) 0.9075(5) 0.032(2) Uani 0.5 d C 1
H254 H -0.0926 0.9697 0.9333 0.039 Uiso 0.5 calc C 1
C255 C 0.0129(7) 1.0379(6) 0.8937(6) 0.032(2) Uani 0.5 d C 1
H255 H -0.0333 1.075 0.9194 0.038 Uiso 0.5 calc C 1
C256 C 0.0757(7) 1.0594(7) 0.8696(6) 0.034(3) Uani 0.5 d C 1
H256 H 0.0718 1.1119 0.878 0.041 Uiso 0.5 calc C 1
C257 C 0.1468(10) 1.0057(9) 0.8323(7) 0.031(3) Uani 0.5 d C 1
C258 C 0.152(3) 0.930(2) 0.820(3) 0.029(6) Uani 0.5 d C 1
H258 H 0.2009 0.8924 0.7973 0.034 Uiso 0.5 calc C 1
C259 C 0.0155(7) 0.9602(6) 0.8808(6) 0.028(3) Uani 0.5 d C 1
C250 C 0.0851(10) 0.9060(8) 0.8417(8) 0.027(4) Uani 0.5 d C 1
C351 C 0.0850(13) 0.8268(10) 0.8253(9) 0.024(5) Uani 0.5 d C 2
C352 C 0.0532(9) 0.7798(8) 0.8648(6) 0.025(3) Uani 0.5 d C 2
C353 C -0.0096(8) 0.8210(8) 0.9133(5) 0.036(3) Uani 0.5 d C 2
H353 H -0.0435 0.7959 0.9326 0.043 Uiso 0.5 calc C 2
C354 C -0.0214(7) 0.8967(8) 0.9324(6) 0.036(2) Uani 0.5 d C 2
H354 H -0.0649 0.9238 0.9639 0.043 Uiso 0.5 calc C 2
C355 C 0.0221(8) 1.0124(7) 0.9286(7) 0.043(3) Uani 0.5 d C 2
H355 H -0.0215 1.0414 0.9595 0.052 Uiso 0.5 calc C 2
C356 C 0.0772(8) 1.0433(8) 0.9056(7) 0.044(3) Uani 0.5 d C 2
H356 H 0.0724 1.0934 0.9219 0.053 Uiso 0.5 calc C 2
C357 C 0.1417(10) 1.0042(9) 0.8582(7) 0.032(3) Uani 0.5 d C 2
C358 C 0.147(3) 0.932(2) 0.835(3) 0.029(6) Uani 0.5 d C 2
H358 H 0.1891 0.9055 0.802 0.034 Uiso 0.5 calc C 2
C359 C 0.0294(8) 0.9357(7) 0.9063(6) 0.033(3) Uani 0.5 d C 2
C350 C 0.0924(10) 0.8954(8) 0.8577(8) 0.024(4) Uani 0.5 d C 2
C261 C 0.0377(8) 0.7166(8) 0.8504(8) 0.025(3) Uani 0.5 d C 1
H261 H 0.0683 0.6949 0.8089 0.03 Uiso 0.5 calc C 1
C262 C -0.0480(8) 0.7066(7) 0.8512(6) 0.026(3) Uani 0.5 d C 1
H26A H -0.0862 0.74 0.8168 0.031 Uiso 0.5 calc C 1
H26B H -0.0788 0.7263 0.8924 0.031 Uiso 0.5 calc C 1
C263 C -0.0333(9) 0.6192(7) 0.8420(6) 0.035(3) Uani 0.5 d C 1
H26C H -0.0906 0.6154 0.8443 0.042 Uiso 0.5 calc C 1
H26D H -0.0075 0.6009 0.7991 0.042 Uiso 0.5 calc C 1
C264 C 0.0274(9) 0.5642(8) 0.8922(7) 0.047(3) Uani 0.5 d C 1
H26E H -0.0022 0.577 0.9345 0.056 Uiso 0.5 calc C 1
H26F H 0.0403 0.5073 0.8822 0.056 Uiso 0.5 calc C 1
C265 C 0.1125(8) 0.5745(7) 0.8943(7) 0.038(3) Uani 0.5 d C 1
H26G H 0.1459 0.5545 0.854 0.046 Uiso 0.5 calc C 1
H26H H 0.1487 0.5419 0.9298 0.046 Uiso 0.5 calc C 1
C266 C 0.0951(9) 0.6637(7) 0.9037(7) 0.032(3) Uani 0.5 d C 1
H26I H 0.0654 0.6827 0.9454 0.039 Uiso 0.5 calc C 1
H26J H 0.1518 0.6686 0.9041 0.039 Uiso 0.5 calc C 1
C361 C 0.0678(8) 0.6928(8) 0.8477(8) 0.026(3) Uani 0.5 d C 2
H361 H 0.0977 0.6794 0.805 0.031 Uiso 0.5 calc C 2
C362 C -0.0166(8) 0.6805(8) 0.8445(8) 0.034(4) Uani 0.5 d C 2
H36A H -0.0558 0.7172 0.812 0.041 Uiso 0.5 calc C 2
H36B H -0.0476 0.6938 0.8863 0.041 Uiso 0.5 calc C 2
C363 C 0.0041(8) 0.5931(7) 0.8272(6) 0.036(3) Uani 0.5 d C 2
H36C H -0.0514 0.5861 0.8258 0.043 Uiso 0.5 calc C 2
H36D H 0.0317 0.5812 0.7842 0.043 Uiso 0.5 calc C 2
C364 C 0.0650(8) 0.5343(7) 0.8748(6) 0.041(3) Uani 0.5 d C 2
H36E H 0.0799 0.4784 0.8605 0.049 Uiso 0.5 calc C 2
H36F H 0.0348 0.5419 0.9168 0.049 Uiso 0.5 calc C 2
C365 C 0.1491(8) 0.5461(7) 0.8818(7) 0.037(3) Uani 0.5 d C 2
H36G H 0.1839 0.5302 0.8416 0.045 Uiso 0.5 calc C 2
H36H H 0.1847 0.5108 0.9164 0.045 Uiso 0.5 calc C 2
C366 C 0.1294(8) 0.6344(7) 0.8971(7) 0.032(3) Uani 0.5 d C 2
H36I H 0.1018 0.6481 0.94 0.039 Uiso 0.5 calc C 2
H36J H 0.1852 0.6409 0.8978 0.039 Uiso 0.5 calc C 2
C271 C 0.2168(7) 1.0305(6) 0.8073(5) 0.027(2) Uani 0.5 d C 1
H271 H 0.2613 0.9832 0.7838 0.033 Uiso 0.5 calc C 1
C272 C 0.1790(7) 1.0994(6) 0.7597(5) 0.033(2) Uani 0.5 d C 1
H27A H 0.1327 1.1465 0.7811 0.039 Uiso 0.5 calc C 1
H27B H 0.1513 1.0828 0.7246 0.039 Uiso 0.5 calc C 1
C273 C 0.2485(12) 1.1242(12) 0.7319(6) 0.039(5) Uani 0.5 d C 1
H27C H 0.2921 1.079 0.7069 0.047 Uiso 0.5 calc C 1
H27D H 0.2204 1.1708 0.7028 0.047 Uiso 0.5 calc C 1
C274 C 0.2945(7) 1.1470(6) 0.7849(5) 0.037(2) Uani 0.5 d C 1
H27E H 0.3408 1.1614 0.7663 0.044 Uiso 0.5 calc C 1
H27F H 0.2516 1.1949 0.8078 0.044 Uiso 0.5 calc C 1
C275 C 0.3353(7) 1.0781(7) 0.8313(5) 0.042(3) Uani 0.5 d C 1
H27G H 0.3636 1.0947 0.866 0.05 Uiso 0.5 calc C 1
H27H H 0.3813 1.0316 0.809 0.05 Uiso 0.5 calc C 1
C276 C 0.2656(7) 1.0525(7) 0.8598(5) 0.038(3) Uani 0.5 d C 1
H27I H 0.2944 1.0054 0.8883 0.045 Uiso 0.5 calc C 1
H27J H 0.2229 1.0972 0.8857 0.045 Uiso 0.5 calc C 1
C277 C 0.1958(9) 1.0476(7) 0.8339(6) 0.043(4) Uani 0.5 d C 2
H277 H 0.2188 1.0651 0.8718 0.052 Uiso 0.5 calc C 2
C278 C 0.1378(8) 1.1224(7) 0.7980(6) 0.053(3) Uani 0.5 d C 2
H27K H 0.0883 1.1567 0.8259 0.063 Uiso 0.5 calc C 2
H27L H 0.1131 1.1069 0.7605 0.063 Uiso 0.5 calc C 2
C279 C 0.1890(9) 1.1706(7) 0.7757(7) 0.058(4) Uani 0.5 d C 2
H27M H 0.1501 1.2178 0.7503 0.07 Uiso 0.5 calc C 2
H27N H 0.2088 1.1908 0.8133 0.07 Uiso 0.5 calc C 2
C27A C 0.2671(12) 1.1192(11) 0.7359(10) 0.057(7) Uani 0.5 d C 2
H27O H 0.3011 1.1508 0.7244 0.069 Uiso 0.5 calc C 2
H27P H 0.2465 1.1048 0.6958 0.069 Uiso 0.5 calc C 2
C27B C 0.3263(8) 1.0433(7) 0.7694(6) 0.053(3) Uani 0.5 d C 2
H27Q H 0.3534 1.0571 0.8063 0.064 Uiso 0.5 calc C 2
H27R H 0.374 1.0097 0.7398 0.064 Uiso 0.5 calc C 2
C27C C 0.2748(8) 0.9948(6) 0.7927(5) 0.041(3) Uani 0.5 d C 2
H27S H 0.2542 0.9746 0.7554 0.049 Uiso 0.5 calc C 2
H27T H 0.314 0.9475 0.8178 0.049 Uiso 0.5 calc C 2
O11 O 0.4671(4) 0.7536(5) -0.0277(2) 0.088(2) Uani 1 d . .
O12 O 0.3912(3) 0.6798(3) -0.0750(2) 0.0490(10) Uani 1 d . .
O13 O 0.3714(4) 0.8116(3) -0.1152(3) 0.0793(17) Uani 1 d . .
S1 S 0.42571(11) 0.73865(11) -0.08318(7) 0.0483(4) Uani 1 d . .
C1 C 0.5174(5) 0.6926(5) -0.1367(3) 0.0574(18) Uani 1 d . .
F11 F 0.4892(3) 0.6817(3) -0.1939(2) 0.0798(14) Uani 1 d . .
F12 F 0.5611(3) 0.7378(3) -0.1460(2) 0.0833(15) Uani 1 d . .
F13 F 0.5733(3) 0.6222(4) -0.1145(3) 0.0999(18) Uani 1 d . .
O21 O 0.0308(3) 0.7481(3) 0.4794(2) 0.0607(13) Uani 0.804(9) d D 1
O22 O 0.1121(6) 0.8162(7) 0.4258(5) 0.0432(17) Uani 0.804(9) d D 1
O23 O 0.1350(4) 0.6809(3) 0.3975(3) 0.0488(16) Uani 0.804(9) d D 1
S2 S 0.0762(2) 0.7565(2) 0.42321(9) 0.0350(7) Uani 0.804(9) d D 1
C2 C -0.0118(5) 0.7942(6) 0.3665(4) 0.049(2) Uani 0.804(9) d D 1
F21 F 0.0229(10) 0.7994(11) 0.3087(7) 0.066(3) Uani 0.804(9) d D 1
F22 F -0.0716(4) 0.8674(4) 0.3818(3) 0.0726(19) Uani 0.804(9) d D 1
F23 F -0.0459(14) 0.7366(11) 0.3602(12) 0.088(5) Uani 0.804(9) d D 1
O21' O 0.0308(3) 0.7481(3) 0.4794(2) 0.0607(13) Uani 0.196(9) d D 2
O22' O 0.092(3) 0.820(4) 0.414(3) 0.0432(17) Uani 0.196(9) d D 2
O23' O -0.048(2) 0.8586(16) 0.425(2) 0.069(9) Uani 0.196(9) d D 2
S2' S 0.0364(11) 0.7936(8) 0.4261(5) 0.045(3) Uani 0.196(9) d D 2
C2' C 0.040(2) 0.735(2) 0.3574(16) 0.047(8) Uani 0.196(9) d D 2
F21' F 0.012(5) 0.784(5) 0.303(3) 0.066(3) Uani 0.196(9) d D 2
F22' F 0.1127(14) 0.6730(12) 0.3523(10) 0.061(7) Uani 0.196(9) d D 2
F23' F -0.058(5) 0.756(3) 0.361(5) 0.049(10) Uani 0.196(9) d D 2
C101 C 0.5828(6) 0.9308(6) 0.0611(5) 0.065(4) Uani 0.5 d E -1
D101 D 0.6265 0.89 0.0856 0.078 Uiso 0.5 calc E -1
C102 C 0.5717(7) 1.0105(6) 0.0656(4) 0.060(4) Uani 0.5 d E -1
D102 D 0.6078 1.0242 0.0933 0.072 Uiso 0.5 calc E -1
C103 C 0.5079(8) 1.0702(5) 0.0297(5) 0.058(4) Uani 0.5 d E -1
D103 D 0.5003 1.1247 0.0328 0.069 Uiso 0.5 calc E -1
C104 C 0.4551(6) 1.0502(6) -0.0108(5) 0.074(5) Uani 0.5 d E -1
D104 D 0.4115 1.0909 -0.0354 0.088 Uiso 0.5 calc E -1
C105 C 0.4662(6) 0.9704(7) -0.0154(4) 0.063(5) Uani 0.5 d E -1
D105 D 0.4301 0.9568 -0.043 0.075 Uiso 0.5 calc E -1
C106 C 0.5300(7) 0.9108(5) 0.0206(5) 0.071(5) Uani 0.5 d E -1
D106 D 0.5376 0.8563 0.0175 0.085 Uiso 0.5 calc E -1
C201 C 0.0573(11) 0.4378(8) 0.4647(8) 0.186(9) Uani 1 d . .
D201 D 0.0972 0.3927 0.4413 0.223 Uiso 1 calc . .
C202 C 0.0535(10) 0.5133(10) 0.4518(8) 0.165(7) Uani 1 d . .
D202 D 0.0884 0.5227 0.4195 0.198 Uiso 1 calc . .
C203 C -0.0043(10) 0.5734(8) 0.4891(7) 0.116(5) Uani 1 d . .
D203 D -0.0083 0.6265 0.4828 0.139 Uiso 1 calc . .
C301 C 0.3651(7) 0.1703(11) 0.4905(8) 0.102(9) Uani 0.5 d F 1
D301 D 0.4256 0.1598 0.4927 0.123 Uiso 0.5 calc F 1
C302 C 0.3231(9) 0.1868(10) 0.4320(6) 0.097(9) Uani 0.5 d F 1
D302 D 0.3548 0.1877 0.3942 0.116 Uiso 0.5 calc F 1
C303 C 0.2347(10) 0.2021(11) 0.4287(6) 0.098(8) Uani 0.5 d F 1
D303 D 0.206 0.2135 0.3887 0.118 Uiso 0.5 calc F 1
C304 C 0.1883(7) 0.2009(10) 0.4839(7) 0.105(11) Uani 0.5 d F 1
D304 D 0.1279 0.2114 0.4816 0.126 Uiso 0.5 calc F 1
C305 C 0.2303(8) 0.1843(9) 0.5424(6) 0.071(5) Uani 0.5 d F 1
D305 D 0.1986 0.1835 0.5801 0.086 Uiso 0.5 calc F 1
C306 C 0.3187(8) 0.1690(11) 0.5457(6) 0.134(11) Uani 0.5 d F 1
D306 D 0.3474 0.1577 0.5857 0.161 Uiso 0.5 calc F 1
C401 C 0.3612(6) 0.2227(7) 0.4799(7) 0.077(6) Uani 0.5 d G 2
D401 D 0.4141 0.2296 0.4746 0.092 Uiso 0.5 calc G 2
C402 C 0.3476(7) 0.1651(7) 0.4442(7) 0.057(5) Uani 0.5 d G 2
D402 D 0.3912 0.1326 0.4145 0.069 Uiso 0.5 calc G 2
C403 C 0.2703(8) 0.1550(7) 0.4520(7) 0.083(7) Uani 0.5 d G 2
D403 D 0.261 0.1156 0.4276 0.1 Uiso 0.5 calc G 2
C404 C 0.2065(6) 0.2025(7) 0.4954(6) 0.065(6) Uani 0.5 d G 2
D404 D 0.1536 0.1956 0.5007 0.078 Uiso 0.5 calc G 2
C405 C 0.2200(6) 0.2601(7) 0.5311(5) 0.066(4) Uani 0.5 d G 2
D405 D 0.1764 0.2926 0.5607 0.079 Uiso 0.5 calc G 2
C406 C 0.2974(7) 0.2702(6) 0.5233(6) 0.075(5) Uani 0.5 d G 2
D406 D 0.3067 0.3096 0.5477 0.09 Uiso 0.5 calc G 2
C501 C 0.7306(8) 0.6922(8) 0.9622(4) 0.095(8) Uani 0.5 d H 1
D501 D 0.7012 0.6936 0.9235 0.114 Uiso 0.5 calc H 1
C502 C 0.6825(5) 0.7205(7) 1.0183(5) 0.063(4) Uani 0.5 d H 1
D502 D 0.6202 0.7412 1.0179 0.076 Uiso 0.5 calc H 1
C503 C 0.7255(6) 0.7185(6) 1.0749(4) 0.061(4) Uani 0.5 d H 1
D503 D 0.6926 0.7378 1.1133 0.073 Uiso 0.5 calc H 1
C504 C 0.8167(6) 0.6882(7) 1.0755(4) 0.057(4) Uani 0.5 d H 1
D504 D 0.8461 0.6868 1.1142 0.068 Uiso 0.5 calc H 1
C505 C 0.8649(5) 0.6599(8) 1.0195(5) 0.117(8) Uani 0.5 d H 1
D505 D 0.9272 0.6391 1.0199 0.14 Uiso 0.5 calc H 1
C506 C 0.8218(8) 0.6619(9) 0.9628(4) 0.086(4) Uani 0.5 d H 1
D506 D 0.8547 0.6425 0.9245 0.103 Uiso 0.5 calc H 1
C601 C 0.7444(6) 0.7710(6) 0.9721(5) 0.065(4) Uani 0.5 d I 2
D601 D 0.7021 0.8083 0.9445 0.078 Uiso 0.5 calc I 2
C602 C 0.7993(6) 0.7948(5) 1.0072(5) 0.058(4) Uani 0.5 d I 2
D602 D 0.7945 0.8485 1.0035 0.069 Uiso 0.5 calc I 2
C603 C 0.8612(6) 0.7401(6) 1.0475(5) 0.054(3) Uani 0.5 d I 2
D603 D 0.8987 0.7564 1.0715 0.065 Uiso 0.5 calc I 2
C604 C 0.8683(8) 0.6616(5) 1.0528(6) 0.089(7) Uani 0.5 d I 2
D604 D 0.9106 0.6242 1.0804 0.107 Uiso 0.5 calc I 2
C605 C 0.8134(9) 0.6378(5) 1.0177(7) 0.117(8) Uani 0.5 d I 2
D605 D 0.8183 0.5841 1.0214 0.14 Uiso 0.5 calc I 2
C606 C 0.7515(8) 0.6924(7) 0.9774(6) 0.086(4) Uani 0.5 d I 2
D606 D 0.714 0.6761 0.9534 0.103 Uiso 0.5 calc I 2

loop_
_atom_site_aniso_label
_atom_site_aniso_U_11
_atom_site_aniso_U_22
_atom_site_aniso_U_33
_atom_site_aniso_U_23
_atom_site_aniso_U_13
_atom_site_aniso_U_12
Ir1 0.01861(9) 0.02472(10) 0.02905(10) -0.00472(7) 0.00223(7) -0.00488(7)
Ag1 0.0408(2) 0.0615(3) 0.0320(2) 0.00526(19) 0.00289(18) -0.0177(2)
Cl1 0.0350(7) 0.0358(6) 0.0345(6) -0.0041(5) 0.0056(5) -0.0190(5)
C111 0.019(3) 0.040(3) 0.062(4) -0.013(3) 0.003(2) -0.005(2)
C112 0.023(3) 0.048(3) 0.056(4) -0.014(3) 0.014(2) -0.007(2)
C113 0.037(3) 0.059(4) 0.053(4) -0.018(3) 0.017(3) -0.008(3)
C114 0.062(4) 0.033(3) 0.037(3) -0.011(2) 0.017(3) -0.009(3)
C115 0.031(3) 0.027(3) 0.042(3) -0.009(2) 0.003(2) -0.009(2)
C116 0.030(3) 0.016(2) 0.044(3) -0.009(2) 0.006(2) -0.003(2)
C117 0.031(3) 0.030(3) 0.063(4) -0.005(3) -0.002(3) -0.002(2)
C118 0.027(3) 0.035(3) 0.075(5) 0.001(3) -0.008(3) -0.002(2)
C11 0.024(2) 0.014(2) 0.026(2) -0.0003(16) -0.0020(17) -0.0047(17)
N12 0.0206(19) 0.0219(19) 0.0246(19) -0.0021(15) 0.0001(15) -0.0045(15)
C121 0.021(2) 0.023(2) 0.024(2) -0.0001(17) 0.0017(17) -0.0021(18)
C122 0.026(2) 0.024(2) 0.031(3) 0.0017(19) -0.0005(19) -0.005(2)
C123 0.043(3) 0.034(3) 0.028(3) -0.003(2) -0.007(2) -0.006(2)
C124 0.064(4) 0.038(3) 0.023(3) 0.005(2) 0.003(2) -0.005(3)
C125 0.096(6) 0.045(4) 0.041(4) 0.011(3) 0.024(4) -0.023(4)
C126 0.108(7) 0.041(4) 0.069(5) -0.005(3) 0.033(4) -0.044(4)
C127 0.062(4) 0.038(3) 0.061(4) -0.005(3) 0.014(3) -0.026(3)
C128 0.036(3) 0.028(3) 0.043(3) -0.004(2) 0.007(2) -0.011(2)
C129 0.054(4) 0.031(3) 0.033(3) -0.001(2) 0.012(2) -0.011(3)
C120 0.029(3) 0.024(2) 0.035(3) 0.0004(19) 0.008(2) -0.005(2)
C131 0.094(6) 0.045(4) 0.057(4) -0.007(3) 0.021(4) -0.046(4)
C132 0.066(5) 0.040(3) 0.058(4) -0.001(3) 0.007(3) -0.021(3)
C133 0.055(4) 0.048(4) 0.067(5) -0.006(3) 0.005(3) -0.017(3)
C134 0.057(5) 0.046(4) 0.095(6) -0.013(4) 0.011(4) -0.025(4)
C135 0.072(5) 0.063(5) 0.116(7) -0.045(5) 0.035(5) -0.047(4)
C136 0.050(4) 0.057(4) 0.090(5) -0.027(4) 0.026(4) -0.035(4)
C141 0.026(3) 0.028(3) 0.042(3) 0.006(2) -0.006(2) -0.011(2)
C142 0.042(3) 0.029(3) 0.045(3) 0.001(2) -0.015(2) -0.012(2)
C143 0.059(4) 0.040(3) 0.071(5) 0.005(3) -0.022(3) -0.025(3)
C144 0.070(5) 0.063(5) 0.088(6) 0.017(4) -0.023(4) -0.047(4)
C145 0.044(4) 0.087(6) 0.084(5) 0.020(4) -0.009(4) -0.043(4)
C146 0.031(3) 0.047(3) 0.056(4) 0.008(3) -0.012(3) -0.017(3)
C13 0.023(2) 0.040(3) 0.029(3) -0.001(2) 0.0041(19) -0.001(2)
C14 0.022(2) 0.037(3) 0.029(3) 0.001(2) 0.0019(19) 0.003(2)
N15 0.021(2) 0.024(2) 0.026(2) 0.0010(15) -0.0004(15) -0.0004(16)
C151 0.022(2) 0.027(2) 0.026(2) 0.0016(18) -0.0025(18) -0.0025(19)
C152 0.031(3) 0.038(3) 0.028(3) 0.007(2) -0.004(2) -0.015(2)
C153 0.040(3) 0.063(4) 0.041(3) 0.013(3) -0.013(3) -0.031(3)
C154 0.034(3) 0.068(4) 0.049(4) 0.027(3) -0.016(3) -0.018(3)
C155 0.043(4) 0.038(3) 0.069(4) 0.022(3) -0.005(3) -0.003(3)
C156 0.080(5) 0.037(3) 0.058(4) 0.012(3) 0.002(4) -0.018(4)
C157 0.083(5) 0.052(4) 0.045(4) -0.003(3) 0.005(3) -0.045(4)
C158 0.042(3) 0.040(3) 0.034(3) 0.002(2) -0.001(2) -0.019(3)
C159 0.031(3) 0.038(3) 0.046(3) 0.014(2) -0.004(2) -0.008(2)
C150 0.026(2) 0.028(2) 0.029(2) 0.0022(19) 0.0003(19) -0.004(2)
C161 0.049(3) 0.041(3) 0.028(3) 0.000(2) 0.004(2) -0.025(3)
C162 0.058(4) 0.059(4) 0.036(3) -0.006(3) 0.010(3) -0.037(3)
C163 0.086(5) 0.060(4) 0.048(4) -0.014(3) 0.021(3) -0.051(4)
C164 0.103(6) 0.053(4) 0.057(4) -0.017(3) 0.021(4) -0.052(4)
C165 0.083(5) 0.045(4) 0.048(4) -0.015(3) 0.020(3) -0.035(4)
C166 0.057(4) 0.051(4) 0.032(3) -0.005(2) 0.007(3) -0.030(3)
C171 0.134(6) 0.107(5) 0.058(4) 0.021(4) -0.021(4) -0.097(5)
C172 0.133(6) 0.130(6) 0.087(5) 0.046(4) -0.044(4) -0.104(5)
C173 0.125(6) 0.140(6) 0.069(5) 0.037(4) -0.043(4) -0.098(5)
C174 0.113(6) 0.137(6) 0.091(5) 0.033(5) -0.037(4) -0.095(5)
C175 0.133(6) 0.122(6) 0.072(5) 0.011(4) -0.010(5) -0.088(5)
C176 0.132(6) 0.118(6) 0.060(4) -0.008(4) 0.000(4) -0.093(5)
Ir2 0.01957(9) 0.02041(9) 0.03120(10) 0.00142(7) 0.00341(7) -0.00311(7)
Ag2 0.0361(2) 0.0489(3) 0.0299(2) -0.00529(17) -0.00146(16) -0.00686(19)
Cl2 0.0348(6) 0.0295(6) 0.0318(6) 0.0019(5) -0.0007(5) -0.0154(5)
C211 0.015(2) 0.030(3) 0.073(4) 0.005(3) 0.002(2) -0.003(2)
C212 0.021(3) 0.037(3) 0.060(4) 0.012(3) -0.007(2) -0.008(2)
C213 0.032(3) 0.048(4) 0.069(4) 0.023(3) -0.014(3) -0.008(3)
C214 0.052(4) 0.035(3) 0.049(4) 0.022(3) -0.015(3) -0.011(3)
C215 0.026(3) 0.027(3) 0.046(3) 0.014(2) -0.003(2) -0.008(2)
C216 0.027(3) 0.015(2) 0.054(3) 0.006(2) -0.003(2) -0.0015(19)
C217 0.031(3) 0.029(3) 0.077(5) 0.000(3) 0.005(3) -0.004(2)
C218 0.026(3) 0.029(3) 0.091(5) -0.008(3) 0.013(3) 0.002(2)
C21 0.026(2) 0.0105(19) 0.030(2) 0.0002(16) 0.0055(18) -0.0034(17)
N22 0.021(2) 0.034(2) 0.023(2) 0.0014(17) -0.0012(15) 0.0043(17)
C221 0.019(2) 0.025(2) 0.026(2) -0.0024(18) 0.0013(17) 0.0007(18)
C222 0.022(2) 0.023(2) 0.035(3) -0.0049(19) 0.0036(19) -0.0012(19)
C223 0.035(3) 0.029(3) 0.032(3) -0.003(2) 0.009(2) -0.005(2)
C224 0.037(3) 0.032(3) 0.024(2) -0.006(2) 0.002(2) -0.001(2)
C225 0.046(3) 0.029(3) 0.055(4) -0.008(3) -0.014(3) -0.008(3)
C226 0.038(4) 0.028(3) 0.115(7) -0.001(4) -0.017(4) -0.012(3)
C227 0.030(3) 0.028(3) 0.105(6) 0.015(3) 0.012(3) -0.002(2)
C228 0.027(3) 0.025(3) 0.060(4) 0.009(2) 0.010(2) 0.003(2)
C229 0.031(3) 0.028(3) 0.033(3) -0.003(2) -0.007(2) -0.005(2)
C220 0.022(2) 0.025(2) 0.032(3) 0.0029(19) -0.0016(19) -0.0017(19)
C231 0.038(5) 0.021(5) 0.042(6) -0.002(4) -0.014(5) -0.017(4)
C232 0.039(6) 0.032(5) 0.044(6) -0.009(4) -0.005(4) -0.011(4)
C233 0.039(6) 0.045(7) 0.052(7) -0.012(5) -0.004(5) -0.025(5)
C234 0.043(6) 0.038(5) 0.065(7) -0.002(5) -0.005(5) -0.021(5)
C235 0.060(5) 0.037(4) 0.066(9) 0.010(6) -0.001(6) -0.020(4)
C236 0.041(3) 0.039(3) 0.067(9) 0.012(4) -0.007(4) -0.019(3)
C237 0.042(6) 0.035(6) 0.057(7) -0.012(5) -0.005(5) -0.025(5)
C238 0.078(11) 0.029(6) 0.082(11) 0.001(7) 0.025(8) -0.027(7)
C239 0.059(9) 0.031(7) 0.073(11) -0.012(7) 0.016(8) -0.023(6)
C23A 0.133(19) 0.081(13) 0.082(12) 0.031(10) -0.012(12) -0.076(14)
C23B 0.060(5) 0.037(4) 0.066(9) 0.010(6) -0.001(6) -0.020(4)
C23C 0.041(3) 0.039(3) 0.067(9) 0.012(4) -0.007(4) -0.019(3)
C241 0.024(6) 0.032(7) 0.021(8) 0.003(5) 0.006(5) -0.006(5)
C242 0.043(8) 0.021(6) 0.019(10) -0.002(5) 0.019(6) -0.008(5)
C243 0.070(11) 0.038(8) 0.032(9) -0.004(7) 0.018(8) -0.013(7)
C244 0.073(12) 0.044(10) 0.066(12) -0.008(8) 0.019(9) -0.027(9)
C245 0.047(9) 0.057(12) 0.053(11) -0.012(10) 0.003(8) -0.026(9)
C246 0.024(6) 0.034(7) 0.038(9) 0.001(6) 0.005(6) -0.010(5)
C247 0.030(6) 0.026(6) 0.019(7) -0.005(5) 0.001(5) -0.011(5)
C248 0.054(10) 0.049(11) 0.028(12) -0.016(8) 0.015(8) -0.030(8)
C249 0.054(9) 0.028(7) 0.061(12) -0.018(7) 0.018(8) -0.025(7)
C24A 0.050(10) 0.048(12) 0.12(2) -0.032(14) 0.021(12) -0.035(10)
C24B 0.037(8) 0.054(11) 0.083(14) -0.032(10) 0.005(9) -0.022(8)
C24C 0.030(7) 0.040(9) 0.039(10) -0.013(7) 0.009(7) -0.010(6)
C23 0.029(3) 0.058(4) 0.026(3) -0.003(2) -0.008(2) 0.014(3)
C24 0.044(3) 0.028(3) 0.028(3) -0.001(2) -0.001(2) 0.008(2)
N25 0.030(2) 0.0188(19) 0.0227(19) -0.0016(15) 0.0059(16) -0.0033(16)
C251 0.017(6) 0.027(6) 0.009(5) -0.006(4) -0.001(5) -0.003(4)
C252 0.023(8) 0.031(8) 0.019(5) 0.003(5) -0.008(5) -0.012(6)
C253 0.027(5) 0.040(6) 0.033(5) -0.004(4) 0.007(4) -0.019(5)
C254 0.033(5) 0.033(5) 0.028(5) -0.009(4) 0.009(4) -0.011(4)
C255 0.034(6) 0.024(5) 0.024(6) -0.005(4) 0.004(5) 0.001(4)
C256 0.044(7) 0.029(6) 0.032(6) 0.003(5) -0.005(5) -0.019(5)
C257 0.039(7) 0.026(6) 0.025(8) 0.001(6) -0.003(6) -0.010(5)
C258 0.027(4) 0.021(3) 0.03(2) -0.003(5) 0.004(6) -0.006(3)
C259 0.033(6) 0.027(6) 0.022(6) 0.005(4) -0.005(5) -0.010(5)
C250 0.029(6) 0.024(6) 0.022(7) 0.000(5) 0.003(5) -0.005(5)
C351 0.030(8) 0.025(6) 0.025(8) -0.002(5) -0.005(6) -0.019(6)
C352 0.017(7) 0.030(8) 0.022(7) -0.004(5) -0.001(5) -0.005(6)
C353 0.027(5) 0.049(6) 0.029(5) -0.013(5) 0.003(4) -0.014(5)
C354 0.024(5) 0.046(6) 0.035(5) -0.012(5) 0.006(4) -0.012(4)
C355 0.046(7) 0.040(7) 0.041(7) -0.030(6) 0.006(6) -0.015(6)
C356 0.045(8) 0.034(7) 0.047(8) -0.016(6) -0.004(6) -0.011(6)
C357 0.036(7) 0.026(6) 0.032(9) -0.004(6) -0.006(7) -0.011(5)
C358 0.027(4) 0.021(3) 0.03(2) -0.003(5) 0.004(6) -0.006(3)
C359 0.030(6) 0.035(7) 0.028(6) -0.019(5) 0.008(5) -0.007(5)
C350 0.025(6) 0.021(6) 0.026(7) -0.008(5) 0.002(5) -0.009(5)
C261 0.025(8) 0.022(7) 0.027(6) 0.003(5) -0.004(6) -0.009(6)
C262 0.027(7) 0.032(7) 0.025(6) -0.003(5) 0.004(6) -0.018(6)
C263 0.045(8) 0.032(7) 0.038(7) -0.001(5) -0.006(6) -0.026(6)
C264 0.057(10) 0.040(8) 0.060(9) 0.008(7) -0.008(7) -0.035(8)
C265 0.045(9) 0.029(7) 0.043(8) 0.015(6) -0.015(7) -0.017(7)
C266 0.036(8) 0.031(8) 0.035(7) 0.006(6) -0.007(6) -0.019(6)
C361 0.027(8) 0.030(8) 0.024(6) -0.006(6) 0.000(6) -0.016(7)
C362 0.020(7) 0.039(8) 0.031(6) -0.005(6) 0.003(6) -0.001(6)
C363 0.038(8) 0.039(8) 0.038(7) 0.000(5) 0.001(6) -0.023(6)
C364 0.043(8) 0.033(7) 0.042(7) 0.009(5) -0.001(6) -0.011(6)
C365 0.030(7) 0.033(8) 0.044(7) 0.009(6) -0.003(6) -0.008(6)
C366 0.026(7) 0.044(9) 0.026(6) 0.005(6) -0.007(5) -0.013(6)
C271 0.020(6) 0.015(5) 0.042(7) -0.003(5) 0.004(5) -0.002(4)
C272 0.042(6) 0.030(5) 0.029(5) 0.000(4) -0.008(5) -0.017(5)
C273 0.063(10) 0.033(10) 0.023(9) -0.003(7) -0.003(7) -0.021(7)
C274 0.045(6) 0.044(6) 0.033(6) -0.007(5) 0.008(5) -0.029(5)
C275 0.036(6) 0.052(7) 0.042(6) 0.004(5) -0.006(5) -0.022(6)
C276 0.039(6) 0.049(7) 0.037(6) 0.016(5) -0.015(5) -0.030(5)
C277 0.068(11) 0.027(7) 0.038(8) -0.012(5) 0.006(7) -0.023(7)
C278 0.059(9) 0.042(7) 0.050(8) -0.008(6) -0.009(7) -0.014(6)
C279 0.081(11) 0.028(6) 0.060(8) 0.009(6) -0.009(7) -0.017(7)
C27A 0.081(14) 0.046(14) 0.057(15) 0.010(10) 0.010(10) -0.039(12)
C27B 0.071(9) 0.057(8) 0.047(7) -0.007(6) 0.010(6) -0.042(8)
C27C 0.065(9) 0.024(6) 0.044(6) 0.005(5) -0.008(6) -0.028(6)
O11 0.105(5) 0.167(6) 0.037(3) -0.030(3) 0.019(3) -0.099(5)
O12 0.045(2) 0.057(3) 0.053(3) 0.010(2) -0.0033(19) -0.028(2)
O13 0.076(4) 0.051(3) 0.112(5) 0.002(3) 0.014(3) -0.027(3)
S1 0.0549(10) 0.0693(11) 0.0336(7) -0.0047(7) 0.0058(6) -0.0390(9)
C1 0.048(4) 0.078(5) 0.056(4) 0.005(4) 0.002(3) -0.037(4)
F11 0.080(3) 0.130(4) 0.045(2) -0.025(2) 0.010(2) -0.060(3)
F12 0.089(3) 0.130(4) 0.069(3) -0.012(3) 0.022(2) -0.084(3)
F13 0.051(3) 0.098(4) 0.135(5) 0.033(4) -0.006(3) -0.017(3)
O21 0.068(3) 0.102(4) 0.034(2) 0.017(2) -0.011(2) -0.057(3)
O22 0.032(5) 0.048(3) 0.053(5) -0.005(3) -0.002(3) -0.021(4)
O23 0.051(3) 0.037(3) 0.053(4) 0.004(2) -0.009(3) -0.013(3)
S2 0.0341(13) 0.0408(16) 0.0300(9) 0.0049(8) -0.0032(8) -0.0156(13)
C2 0.037(4) 0.067(6) 0.038(4) 0.014(4) 0.000(3) -0.017(4)
F21 0.051(5) 0.114(9) 0.036(4) 0.025(4) -0.006(3) -0.038(3)
F22 0.042(3) 0.073(4) 0.072(4) 0.015(3) 0.005(3) 0.007(3)
F23 0.084(12) 0.160(16) 0.054(6) 0.019(11) -0.022(7) -0.084(11)
O21' 0.068(3) 0.102(4) 0.034(2) 0.017(2) -0.011(2) -0.057(3)
O22' 0.032(5) 0.048(3) 0.053(5) -0.005(3) -0.002(3) -0.021(4)
O23' 0.047(16) 0.036(14) 0.12(3) 0.002(16) 0.023(18) -0.013(12)
S2' 0.048(7) 0.022(5) 0.060(5) 0.011(4) 0.011(4) -0.011(5)
C2' 0.042(11) 0.048(11) 0.048(11) -0.003(8) -0.007(8) -0.015(9)
F21' 0.051(5) 0.114(9) 0.036(4) 0.025(4) -0.006(3) -0.038(3)
F22' 0.053(12) 0.052(12) 0.047(13) -0.008(9) -0.005(9) 0.010(9)
F23' 0.035(15) 0.048(13) 0.06(2) 0.005(11) -0.014(13) -0.015(11)
C101 0.049(8) 0.085(12) 0.056(9) 0.000(8) -0.008(7) -0.024(8)
C102 0.054(9) 0.079(11) 0.054(8) 0.000(7) -0.002(7) -0.033(8)
C103 0.054(9) 0.063(10) 0.053(9) 0.007(8) 0.007(7) -0.021(8)
C104 0.066(11) 0.110(16) 0.040(8) 0.007(9) 0.014(8) -0.032(10)
C105 0.056(10) 0.089(14) 0.045(9) -0.013(9) 0.005(7) -0.032(10)
C106 0.063(10) 0.113(15) 0.054(10) -0.011(9) 0.023(8) -0.055(11)
C201 0.25(2) 0.088(10) 0.160(15) 0.050(10) -0.018(15) -0.013(12)
C202 0.119(13) 0.148(15) 0.207(19) 0.083(14) -0.014(12) -0.038(11)
C203 0.148(12) 0.107(9) 0.137(11) 0.065(8) -0.096(9) -0.095(10)
C301 0.043(10) 0.17(3) 0.081(14) 0.026(17) -0.015(10) -0.028(14)
C302 0.063(15) 0.096(19) 0.107(19) -0.004(15) 0.018(13) -0.010(13)
C303 0.108(19) 0.16(2) 0.069(12) -0.036(15) 0.018(12) -0.099(19)
C304 0.052(12) 0.18(3) 0.068(13) -0.045(15) 0.006(10) -0.036(15)
C305 0.055(10) 0.096(14) 0.061(10) 0.005(9) -0.018(8) -0.030(9)
C306 0.113(19) 0.25(3) 0.097(16) 0.060(19) -0.027(14) -0.14(2)
C401 0.067(11) 0.068(11) 0.111(16) -0.039(11) 0.008(10) -0.043(10)
C402 0.040(9) 0.031(7) 0.098(15) -0.032(8) 0.029(10) -0.013(7)
C403 0.061(12) 0.055(10) 0.14(2) -0.037(11) 0.038(12) -0.034(9)
C404 0.042(9) 0.075(13) 0.087(16) 0.008(11) 0.007(10) -0.034(9)
C405 0.053(9) 0.089(12) 0.036(7) -0.014(7) 0.007(6) -0.010(8)
C406 0.044(8) 0.069(10) 0.095(12) -0.043(9) -0.025(8) -0.006(7)
C501 0.124(18) 0.16(2) 0.044(10) 0.037(11) -0.038(10) -0.104(17)
C502 0.050(8) 0.076(10) 0.080(11) 0.031(8) -0.025(8) -0.042(8)
C503 0.053(8) 0.067(9) 0.074(10) -0.021(8) 0.020(7) -0.037(8)
C504 0.042(8) 0.077(11) 0.043(7) 0.002(7) -0.006(6) -0.015(7)
C505 0.108(15) 0.055(9) 0.170(17) 0.011(9) -0.088(14) -0.014(8)
C506 0.075(9) 0.109(12) 0.066(8) -0.020(8) -0.014(8) -0.029(9)
C601 0.076(11) 0.050(8) 0.044(8) 0.011(6) -0.010(7) -0.001(8)
C602 0.049(8) 0.047(8) 0.075(10) 0.006(7) 0.013(7) -0.019(6)
C603 0.050(8) 0.040(7) 0.065(9) 0.004(6) 0.001(6) -0.012(6)
C604 0.072(14) 0.049(10) 0.14(2) 0.016(12) -0.039(13) -0.019(10)
C605 0.108(15) 0.055(9) 0.170(17) 0.011(9) -0.088(14) -0.014(8)
C606 0.075(9) 0.109(12) 0.066(8) -0.020(8) -0.014(8) -0.029(9)

loop_
_atom_type_symbol
_atom_type_description
_atom_type_scat_dispersion_real
_atom_type_scat_dispersion_imag
_atom_type_scat_source
C C 0.0033 0.0016 'International Tables Vol C Tables 4.2.6.8 and 6.1.1.4'
H H 0 0 'International Tables Vol C Tables 4.2.6.8 and 6.1.1.4'
N N 0.0061 0.0033 'International Tables Vol C Tables 4.2.6.8 and 6.1.1.4'
O O 0.0106 0.006 'International Tables Vol C Tables 4.2.6.8 and 6.1.1.4'
F F 0.0171 0.0103 'International Tables Vol C Tables 4.2.6.8 and 6.1.1.4'
S S 0.1246 0.1234 'International Tables Vol C Tables 4.2.6.8 and 6.1.1.4'
Cl Cl 0.1484 0.1585 'International Tables Vol C Tables 4.2.6.8 and 6.1.1.4'
Ag Ag -0.8971 1.1015 'International Tables Vol C Tables 4.2.6.8 and 6.1.1.4'
Ir Ir -1.4442 7.9887 'International Tables Vol C Tables 4.2.6.8 and 6.1.1.4'
D D 0 0 'International Tables Vol C Tables 4.2.6.8 and 6.1.1.4'

loop_
_exptl_crystal_face_index_h
_exptl_crystal_face_index_k
_exptl_crystal_face_index_l
_exptl_crystal_face_perp_dist
-1 -1 0 0.0211
1 1 0 0.1253
0 0 -1 0.128
0 0 1 0.2355
-1 2 0 0.2002
1 -1 0 0.1321
-4 0 5 0.2304
0 1 -3 0.171

loop_
_geom_angle_atom_site_label_1
_geom_angle_atom_site_label_2
_geom_angle_atom_site_label_3
_geom_angle
_geom_angle_site_symmetry_1
_geom_angle_site_symmetry_3
C11 Ir1 C115 91.54(19) . .
C11 Ir1 C116 89.47(18) . .
C115 Ir1 C116 38.5(2) . .
C11 Ir1 C111 153.3(2) . .
C115 Ir1 C111 96.6(2) . .
C116 Ir1 C111 81.4(2) . .
C11 Ir1 C112 169.3(2) . .
C115 Ir1 C112 80.2(2) . .
C116 Ir1 C112 88.3(2) . .
C111 Ir1 C112 36.1(2) . .
C11 Ir1 Cl1 94.93(13) . .
C115 Ir1 Cl1 151.17(16) . .
C116 Ir1 Cl1 168.77(15) . .
C111 Ir1 Cl1 90.11(17) . .
C112 Ir1 Cl1 89.23(17) . .
C11 Ir1 Ag1 93.58(13) . .
C115 Ir1 Ag1 91.85(15) . .
C116 Ir1 Ag1 130.37(15) . .
C111 Ir1 Ag1 111.41(18) . .
C112 Ir1 Ag1 80.02(18) . .
Cl1 Ir1 Ag1 59.76(3) . .
O11 Ag1 Cl1 136.68(15) . .
O11 Ag1 C120 119.1(2) . .
Cl1 Ag1 C120 99.07(12) . .
O11 Ag1 Ir1 133.5(2) . .
Cl1 Ag1 Ir1 52.17(3) . .
C120 Ag1 Ir1 96.27(11) . .
Ir1 Cl1 Ag1 68.07(3) . .
C112 C111 C118 126.8(6) . .
C112 C111 Ir1 74.4(3) . .
C118 C111 Ir1 107.1(4) . .
C112 C111 H111 116.6 . .
C118 C111 H111 116.6 . .
Ir1 C111 H111 88.4 . .
C111 C112 C113 124.3(6) . .
C111 C112 Ir1 69.5(3) . .
C113 C112 Ir1 111.6(4) . .
C111 C112 H112 117.9 . .
C113 C112 H112 117.9 . .
Ir1 C112 H112 88.9 . .
C114 C113 C112 111.7(5) . .
C114 C113 H11A 109.3 . .
C112 C113 H11A 109.3 . .
C114 C113 H11B 109.3 . .
C112 C113 H11B 109.3 . .
H11A C113 H11B 107.9 . .
C115 C114 C113 114.7(5) . .
C115 C114 H11C 108.6 . .
C113 C114 H11C 108.6 . .
C115 C114 H11D 108.6 . .
C113 C114 H11D 108.6 . .
H11C C114 H11D 107.6 . .
C116 C115 C114 124.4(5) . .
C116 C115 Ir1 71.7(3) . .
C114 C115 Ir1 111.4(4) . .
C116 C115 H115 117.8 . .
C114 C115 H115 117.8 . .
Ir1 C115 H115 86.9 . .
C115 C116 C117 125.1(5) . .
C115 C116 Ir1 69.8(3) . .
C117 C116 Ir1 113.6(4) . .
C115 C116 H116 117.4 . .
C117 C116 H116 117.4 . .
Ir1 C116 H116 86.6 . .
C116 C117 C118 111.4(5) . .
C116 C117 H11E 109.3 . .
C118 C117 H11E 109.3 . .
C116 C117 H11F 109.3 . .
C118 C117 H11F 109.3 . .
H11E C117 H11F 108 . .
C111 C118 C117 113.7(5) . .
C111 C118 H11G 108.8 . .
C117 C118 H11G 108.8 . .
C111 C118 H11H 108.8 . .
C117 C118 H11H 108.8 . .
H11G C118 H11H 107.7 . .
N15 C11 N12 107.4(4) . .
N15 C11 Ir1 122.2(3) . .
N12 C11 Ir1 130.2(3) . .
C11 N12 C121 127.9(4) . .
C11 N12 C13 112.4(4) . .
C121 N12 C13 119.6(4) . .
C122 C121 N12 121.0(4) . .
C122 C121 C120 121.9(4) . .
N12 C121 C120 116.8(4) . .
C121 C122 C123 118.1(5) . .
C121 C122 C141 123.6(4) . .
C123 C122 C141 118.3(5) . .
C124 C123 C122 121.6(5) . .
C124 C123 H123 119.2 . .
C122 C123 H123 119.2 . .
C123 C124 C129 121.3(5) . .
C123 C124 H124 119.4 . .
C129 C124 H124 119.4 . .
C126 C125 C129 121.1(6) . .
C126 C125 H125 119.4 . .
C129 C125 H125 119.4 . .
C125 C126 C127 122.4(6) . .
C125 C126 H126 118.8 . .
C127 C126 H126 118.8 . .
C128 C127 C126 118.4(6) . .
C128 C127 C131 120.3(6) . .
C126 C127 C131 121.3(6) . .
C127 C128 C120 122.1(6) . .
C127 C128 H128 119 . .
C120 C128 H128 119 . .
C124 C129 C120 119.7(5) . .
C124 C129 C125 123.8(6) . .
C120 C129 C125 116.5(6) . .
C128 C120 C129 119.3(5) . .
C128 C120 C121 123.4(5) . .
C129 C120 C121 117.2(5) . .
C128 C120 Ag1 90.6(3) . .
C129 C120 Ag1 90.0(3) . .
C121 C120 Ag1 92.5(3) . .
C132 C131 C136 110.5(5) . .
C132 C131 C127 112.8(5) . .
C136 C131 C127 110.5(6) . .
C132 C131 H131 107.6 . .
C136 C131 H131 107.6 . .
C127 C131 H131 107.6 . .
C131 C132 C133 112.7(6) . .
C131 C132 H13A 109 . .
C133 C132 H13A 109 . .
C131 C132 H13B 109 . .
C133 C132 H13B 109 . .
H13A C132 H13B 107.8 . .
C134 C133 C132 112.9(6) . .
C134 C133 H13C 109 . .
C132 C133 H13C 109 . .
C134 C133 H13D 109 . .
C132 C133 H13D 109 . .
H13C C133 H13D 107.8 . .
C135 C134 C133 110.2(6) . .
C135 C134 H13E 109.6 . .
C133 C134 H13E 109.6 . .
C135 C134 H13F 109.6 . .
C133 C134 H13F 109.6 . .
H13E C134 H13F 108.1 . .
C134 C135 C136 111.2(6) . .
C134 C135 H13G 109.4 . .
C136 C135 H13G 109.4 . .
C134 C135 H13H 109.4 . .
C136 C135 H13H 109.4 . .
H13G C135 H13H 108 . .
C131 C136 C135 109.4(6) . .
C131 C136 H13I 109.8 . .
C135 C136 H13I 109.8 . .
C131 C136 H13J 109.8 . .
C135 C136 H13J 109.8 . .
H13I C136 H13J 108.2 . .
C122 C141 C146 110.6(4) . .
C122 C141 C142 113.2(5) . .
C146 C141 C142 109.0(5) . .
C122 C141 H141 107.9 . .
C146 C141 H141 107.9 . .
C142 C141 H141 107.9 . .
C143 C142 C141 111.9(5) . .
C143 C142 H14A 109.2 . .
C141 C142 H14A 109.2 . .
C143 C142 H14B 109.2 . .
C141 C142 H14B 109.2 . .
H14A C142 H14B 107.9 . .
C142 C143 C144 111.4(6) . .
C142 C143 H14C 109.3 . .
C144 C143 H14C 109.3 . .
C142 C143 H14D 109.3 . .
C144 C143 H14D 109.3 . .
H14C C143 H14D 108 . .
C143 C144 C145 110.7(6) . .
C143 C144 H14E 109.5 . .
C145 C144 H14E 109.5 . .
C143 C144 H14F 109.5 . .
C145 C144 H14F 109.5 . .
H14E C144 H14F 108.1 . .
C144 C145 C146 111.7(6) . .
C144 C145 H14G 109.3 . .
C146 C145 H14G 109.3 . .
C144 C145 H14H 109.3 . .
C146 C145 H14H 109.3 . .
H14G C145 H14H 107.9 . .
C141 C146 C145 110.7(5) . .
C141 C146 H14I 109.5 . .
C145 C146 H14I 109.5 . .
C141 C146 H14J 109.5 . .
C145 C146 H14J 109.5 . .
H14I C146 H14J 108.1 . .
N12 C13 C14 103.0(4) . .
N12 C13 H13K 111.2 . .
C14 C13 H13K 111.2 . .
N12 C13 H13L 111.2 . .
C14 C13 H13L 111.2 . .
H13K C13 H13L 109.1 . .
N15 C14 C13 101.6(4) . .
N15 C14 H14K 111.5 . .
C13 C14 H14K 111.5 . .
N15 C14 H14L 111.5 . .
C13 C14 H14L 111.5 . .
H14K C14 H14L 109.3 . .
C11 N15 C151 125.8(4) . .
C11 N15 C14 113.8(4) . .
C151 N15 C14 120.4(4) . .
C152 C151 C150 122.1(4) . .
C152 C151 N15 120.1(4) . .
C150 C151 N15 117.6(4) . .
C151 C152 C153 117.4(5) . .
C151 C152 C161 123.6(5) . .
C153 C152 C161 118.9(5) . .
C154 C153 C152 122.8(6) . .
C154 C153 H153 118.6 . .
C152 C153 H153 118.6 . .
C153 C154 C159 120.6(5) . .
C153 C154 H154 119.7 . .
C159 C154 H154 119.7 . .
C156 C155 C159 121.9(6) . .
C156 C155 H155 119.1 . .
C159 C155 H155 119.1 . .
C155 C156 C157 121.2(6) . .
C155 C156 H156 119.4 . .
C157 C156 H156 119.4 . .
C158 C157 C156 118.9(6) . .
C158 C157 C171 123.9(7) . .
C156 C157 C171 117.0(7) . .
C157 C158 C150 120.9(6) . .
C157 C158 H158 119.5 . .
C150 C158 H158 119.5 . .
C154 C159 C155 122.6(6) . .
C154 C159 C150 118.9(5) . .
C155 C159 C150 118.4(6) . .
C158 C150 C159 118.6(5) . .
C158 C150 C151 123.7(5) . .
C159 C150 C151 117.8(5) . .
C152 C161 C162 114.0(5) . .
C152 C161 C166 109.9(4) . .
C162 C161 C166 109.1(5) . .
C152 C161 H161 107.9 . .
C162 C161 H161 107.9 . .
C166 C161 H161 107.9 . .
C163 C162 C161 111.2(6) . .
C163 C162 H16A 109.4 . .
C161 C162 H16A 109.4 . .
C163 C162 H16B 109.4 . .
C161 C162 H16B 109.4 . .
H16A C162 H16B 108 . .
C162 C163 C164 111.3(5) . .
C162 C163 H16C 109.4 . .
C164 C163 H16C 109.4 . .
C162 C163 H16D 109.4 . .
C164 C163 H16D 109.4 . .
H16C C163 H16D 108 . .
C165 C164 C163 111.6(5) . .
C165 C164 H16E 109.3 . .
C163 C164 H16E 109.3 . .
C165 C164 H16F 109.3 . .
C163 C164 H16F 109.3 . .
H16E C164 H16F 108 . .
C164 C165 C166 111.0(6) . .
C164 C165 H16G 109.4 . .
C166 C165 H16G 109.4 . .
C164 C165 H16H 109.4 . .
C166 C165 H16H 109.4 . .
H16G C165 H16H 108 . .
C161 C166 C165 111.7(5) . .
C161 C166 H16I 109.3 . .
C165 C166 H16I 109.3 . .
C161 C166 H16J 109.3 . .
C165 C166 H16J 109.3 . .
H16I C166 H16J 107.9 . .
C172 C171 C157 116.1(7) . .
C172 C171 C176 109.2(9) . .
C157 C171 C176 112.3(7) . .
C172 C171 H171 106.2 . .
C157 C171 H171 106.2 . .
C176 C171 H171 106.2 . .
C171 C172 C173 109.4(7) . .
C171 C172 H17A 109.8 . .
C173 C172 H17A 109.8 . .
C171 C172 H17B 109.8 . .
C173 C172 H17B 109.8 . .
H17A C172 H17B 108.2 . .
C174 C173 C172 106.5(8) . .
C174 C173 H17C 110.4 . .
C172 C173 H17C 110.4 . .
C174 C173 H17D 110.4 . .
C172 C173 H17D 110.4 . .
H17C C173 H17D 108.6 . .
C175 C174 C173 110.6(8) . .
C175 C174 H17E 109.5 . .
C173 C174 H17E 109.5 . .
C175 C174 H17F 109.5 . .
C173 C174 H17F 109.5 . .
H17E C174 H17F 108.1 . .
C174 C175 C176 110.1(8) . .
C174 C175 H17G 109.6 . .
C176 C175 H17G 109.6 . .
C174 C175 H17H 109.6 . .
C176 C175 H17H 109.6 . .
H17G C175 H17H 108.2 . .
C171 C176 C175 110.8(7) . .
C171 C176 H17I 109.5 . .
C175 C176 H17I 109.5 . .
C171 C176 H17J 109.5 . .
C175 C176 H17J 109.5 . .
H17I C176 H17J 108.1 . .
C21 Ir2 C215 91.92(19) . .
C21 Ir2 C216 90.11(19) . .
C215 Ir2 C216 38.6(2) . .
C21 Ir2 C211 154.3(2) . .
C215 Ir2 C211 96.5(2) . .
C216 Ir2 C211 81.7(2) . .
C21 Ir2 C212 168.9(2) . .
C215 Ir2 C212 80.0(2) . .
C216 Ir2 C212 88.3(2) . .
C211 Ir2 C212 35.8(2) . .
C21 Ir2 Cl2 94.42(13) . .
C215 Ir2 Cl2 151.67(16) . .
C216 Ir2 Cl2 168.19(15) . .
C211 Ir2 Cl2 89.61(15) . .
C212 Ir2 Cl2 89.28(15) . .
C21 Ir2 Ag2 92.33(13) . .
C215 Ir2 Ag2 92.97(16) . .
C216 Ir2 Ag2 131.56(16) . .
C211 Ir2 Ag2 111.31(17) . .
C212 Ir2 Ag2 80.57(17) . .
Cl2 Ir2 Ag2 59.24(3) . .
O21' Ag2 Cl2 135.68(13) . .
O21 Ag2 Cl2 135.68(13) . .
O21' Ag2 C220 116.02(18) . .
O21 Ag2 C220 116.02(18) . .
Cl2 Ag2 C220 105.02(11) . .
O21' Ag2 Ir2 131.62(15) . .
O21 Ag2 Ir2 131.62(15) . .
Cl2 Ag2 Ir2 52.22(3) . .
C220 Ag2 Ir2 97.73(11) . .
Ir2 Cl2 Ag2 68.54(3) . .
C212 C211 C218 126.5(6) . .
C212 C211 Ir2 74.7(3) . .
C218 C211 Ir2 107.1(4) . .
C212 C211 H211 116.8 . .
C218 C211 H211 116.8 . .
Ir2 C211 H211 88.1 . .
C211 C212 C213 124.1(6) . .
C211 C212 Ir2 69.4(3) . .
C213 C212 Ir2 112.1(4) . .
C211 C212 H212 117.9 . .
C213 C212 H212 117.9 . .
Ir2 C212 H212 88.5 . .
C212 C213 C214 111.8(5) . .
C212 C213 H21A 109.3 . .
C214 C213 H21A 109.3 . .
C212 C213 H21B 109.3 . .
C214 C213 H21B 109.3 . .
H21A C213 H21B 107.9 . .
C215 C214 C213 113.2(5) . .
C215 C214 H21C 108.9 . .
C213 C214 H21C 108.9 . .
C215 C214 H21D 108.9 . .
C213 C214 H21D 108.9 . .
H21C C214 H21D 107.8 . .
C216 C215 C214 124.9(5) . .
C216 C215 Ir2 71.9(3) . .
C214 C215 Ir2 112.5(4) . .
C216 C215 H215 117.6 . .
C214 C215 H215 117.6 . .
Ir2 C215 H215 85.6 . .
C215 C216 C217 124.7(5) . .
C215 C216 Ir2 69.5(3) . .
C217 C216 Ir2 113.3(4) . .
C215 C216 H216 117.7 . .
C217 C216 H216 117.7 . .
Ir2 C216 H216 87.2 . .
C216 C217 C218 111.5(5) . .
C216 C217 H21E 109.3 . .
C218 C217 H21E 109.3 . .
C216 C217 H21F 109.3 . .
C218 C217 H21F 109.3 . .
H21E C217 H21F 108 . .
C211 C218 C217 113.9(5) . .
C211 C218 H21G 108.8 . .
C217 C218 H21G 108.8 . .
C211 C218 H21H 108.8 . .
C217 C218 H21H 108.8 . .
H21G C218 H21H 107.7 . .
N25 C21 N22 107.5(4) . .
N25 C21 Ir2 122.2(3) . .
N22 C21 Ir2 130.3(3) . .
C21 N22 C221 128.6(4) . .
C21 N22 C23 111.9(4) . .
C221 N22 C23 119.4(4) . .
C222 C221 N22 120.5(5) . .
C222 C221 C220 121.1(4) . .
N22 C221 C220 118.0(4) . .
C221 C222 C223 118.2(5) . .
C221 C222 C241 129.5(8) . .
C223 C222 C241 112.3(8) . .
C221 C222 C247 118.0(8) . .
C223 C222 C247 123.4(8) . .
C224 C223 C222 121.6(5) . .
C224 C223 H223 119.2 . .
C222 C223 H223 119.2 . .
C223 C224 C229 121.5(5) . .
C223 C224 H224 119.3 . .
C229 C224 H224 119.3 . .
C226 C225 C229 121.0(6) . .
C226 C225 H225 119.5 . .
C229 C225 H225 119.5 . .
C225 C226 C227 122.5(6) . .
C225 C226 H226 118.7 . .
C227 C226 H226 118.7 . .
C228 C227 C226 117.4(5) . .
C228 C227 C237 135.3(8) . .
C226 C227 C237 107.2(7) . .
C228 C227 C231 110.5(7) . .
C226 C227 C231 131.8(7) . .
C227 C228 C220 121.6(6) . .
C227 C228 H228 119.2 . .
C220 C228 H228 119.2 . .
C224 C229 C225 122.3(5) . .
C224 C229 C220 119.0(5) . .
C225 C229 C220 118.7(5) . .
C229 C220 C228 118.7(5) . .
C229 C220 C221 118.4(5) . .
C228 C220 C221 122.8(5) . .
C229 C220 Ag2 94.8(3) . .
C228 C220 Ag2 83.5(3) . .
C221 C220 Ag2 94.7(3) . .
C232 C231 C236 110.1(12) . .
C232 C231 C227 107.8(7) . .
C236 C231 C227 112.9(10) . .
C232 C231 H231 108.7 . .
C236 C231 H231 108.7 . .
C227 C231 H231 108.7 . .
C233 C232 C231 114.6(8) . .
C233 C232 H23A 108.6 . .
C231 C232 H23A 108.6 . .
C233 C232 H23B 108.6 . .
C231 C232 H23B 108.6 . .
H23A C232 H23B 107.6 . .
C234 C233 C232 111.6(10) . .
C234 C233 H23C 109.3 . .
C232 C233 H23C 109.3 . .
C234 C233 H23D 109.3 . .
C232 C233 H23D 109.3 . .
H23C C233 H23D 108 . .
C233 C234 C235 111.2(10) . .
C233 C234 H23E 109.4 . .
C235 C234 H23E 109.4 . .
C233 C234 H23F 109.4 . .
C235 C234 H23F 109.4 . .
H23E C234 H23F 108 . .
C234 C235 C236 108.8(14) . .
C234 C235 H23G 109.9 . .
C236 C235 H23G 109.9 . .
C234 C235 H23H 109.9 . .
C236 C235 H23H 109.9 . .
H23G C235 H23H 108.3 . .
C231 C236 C235 112.6(12) . .
C231 C236 H23I 109.1 . .
C235 C236 H23I 109.1 . .
C231 C236 H23J 109.1 . .
C235 C236 H23J 109.1 . .
H23I C236 H23J 107.8 . .
C238 C237 C23C 112.8(13) . .
C238 C237 C227 110.1(8) . .
C23C C237 C227 104.6(10) . .
C238 C237 H237 109.8 . .
C23C C237 H237 109.8 . .
C227 C237 H237 109.8 . .
C237 C238 C239 110.4(9) . .
C237 C238 H23K 109.6 . .
C239 C238 H23K 109.6 . .
C237 C238 H23L 109.6 . .
C239 C238 H23L 109.6 . .
H23K C238 H23L 108.1 . .
C23A C239 C238 109.9(11) . .
C23A C239 H23M 109.7 . .
C238 C239 H23M 109.7 . .
C23A C239 H23N 109.7 . .
C238 C239 H23N 109.7 . .
H23M C239 H23N 108.2 . .
C23B C23A C239 112.6(12) . .
C23B C23A H23O 109.1 . .
C239 C23A H23O 109.1 . .
C23B C23A H23P 109.1 . .
C239 C23A H23P 109.1 . .
H23O C23A H23P 107.8 . .
C23A C23B C23C 113.8(14) . .
C23A C23B H23Q 108.8 . .
C23C C23B H23Q 108.8 . .
C23A C23B H23R 108.8 . .
C23C C23B H23R 108.8 . .
H23Q C23B H23R 107.7 . .
C237 C23C C23B 113.0(12) . .
C237 C23C H23S 109 . .
C23B C23C H23S 109 . .
C237 C23C H23T 109 . .
C23B C23C H23T 109 . .
H23S C23C H23T 107.8 . .
C222 C241 C242 117.4(12) . .
C222 C241 C246 109.7(12) . .
C242 C241 C246 108.3(12) . .
C222 C241 H241 107 . .
C242 C241 H241 107 . .
C246 C241 H241 107 . .
C241 C242 C243 110.9(12) . .
C241 C242 H24A 109.5 . .
C243 C242 H24A 109.5 . .
C241 C242 H24B 109.5 . .
C243 C242 H24B 109.5 . .
H24A C242 H24B 108 . .
C244 C243 C242 111.7(13) . .
C244 C243 H24C 109.3 . .
C242 C243 H24C 109.3 . .
C244 C243 H24D 109.3 . .
C242 C243 H24D 109.3 . .
H24C C243 H24D 107.9 . .
C245 C244 C243 111.2(12) . .
C245 C244 H24E 109.4 . .
C243 C244 H24E 109.4 . .
C245 C244 H24F 109.4 . .
C243 C244 H24F 109.4 . .
H24E C244 H24F 108 . .
C244 C245 C246 111.9(12) . .
C244 C245 H24G 109.2 . .
C246 C245 H24G 109.2 . .
C244 C245 H24H 109.2 . .
C246 C245 H24H 109.2 . .
H24G C245 H24H 107.9 . .
C241 C246 C245 111.0(12) . .
C241 C246 H24I 109.4 . .
C245 C246 H24I 109.4 . .
C241 C246 H24J 109.4 . .
C245 C246 H24J 109.4 . .
H24I C246 H24J 108 . .
C248 C247 C222 110.2(12) . .
C248 C247 C24C 110.8(12) . .
C222 C247 C24C 111.6(12) . .
C248 C247 H247 108 . .
C222 C247 H247 108 . .
C24C C247 H247 108 . .
C247 C248 C249 111.2(12) . .
C247 C248 H24K 109.4 . .
C249 C248 H24K 109.4 . .
C247 C248 H24L 109.4 . .
C249 C248 H24L 109.4 . .
H24K C248 H24L 108 . .
C24A C249 C248 111.2(12) . .
C24A C249 H24M 109.4 . .
C248 C249 H24M 109.4 . .
C24A C249 H24N 109.4 . .
C248 C249 H24N 109.4 . .
H24M C249 H24N 108 . .
C24B C24A C249 112.0(12) . .
C24B C24A H24O 109.2 . .
C249 C24A H24O 109.2 . .
C24B C24A H24P 109.2 . .
C249 C24A H24P 109.2 . .
H24O C24A H24P 107.9 . .
C24A C24B C24C 111.2(12) . .
C24A C24B H24Q 109.4 . .
C24C C24B H24Q 109.4 . .
C24A C24B H24R 109.4 . .
C24C C24B H24R 109.4 . .
H24Q C24B H24R 108 . .
C247 C24C C24B 110.6(11) . .
C247 C24C H24S 109.5 . .
C24B C24C H24S 109.5 . .
C247 C24C H24T 109.5 . .
C24B C24C H24T 109.5 . .
H24S C24C H24T 108.1 . .
N22 C23 C24 103.0(4) . .
N22 C23 H23U 111.2 . .
C24 C23 H23U 111.2 . .
N22 C23 H23V 111.2 . .
C24 C23 H23V 111.2 . .
H23U C23 H23V 109.1 . .
N25 C24 C23 101.9(4) . .
N25 C24 H24U 111.4 . .
C23 C24 H24U 111.4 . .
N25 C24 H24V 111.4 . .
C23 C24 H24V 111.4 . .
H24U C24 H24V 109.3 . .
C21 N25 C351 118.3(10) . .
C21 N25 C251 131.0(10) . .
C21 N25 C24 113.8(4) . .
C351 N25 C24 127.7(10) . .
C251 N25 C24 115.0(9) . .
C252 C251 N25 121.8(11) . .
C252 C251 C250 117.1(12) . .
N25 C251 C250 112.8(11) . .
C253 C252 C251 118.0(11) . .
C253 C252 C261 120.3(12) . .
C251 C252 C261 118.9(11) . .
C254 C253 C252 122.3(10) . .
C254 C253 H253 118.8 . .
C252 C253 H253 118.8 . .
C253 C254 C259 121.0(9) . .
C253 C254 H254 119.5 . .
C259 C254 H254 119.5 . .
C256 C255 C259 120.6(9) . .
C256 C255 H255 119.7 . .
C259 C255 H255 119.7 . .
C255 C256 C257 121.7(10) . .
C255 C256 H256 119.1 . .
C257 C256 H256 119.1 . .
C258 C257 C256 118.6(13) . .
C258 C257 C271 120.7(13) . .
C256 C257 C271 120.6(11) . .
C257 C258 C250 121.7(15) . .
C257 C258 H258 119.1 . .
C250 C258 H258 119.1 . .
C254 C259 C255 122.6(10) . .
C254 C259 C250 118.8(10) . .
C255 C259 C250 118.6(10) . .
C258 C250 C259 118.5(11) . .
C258 C250 C251 120.2(14) . .
C259 C250 C251 119.7(11) . .
C352 C351 N25 113.3(12) . .
C352 C351 C350 115.0(13) . .
N25 C351 C350 116.1(11) . .
C353 C352 C351 117.6(12) . .
C353 C352 C361 118.4(12) . .
C351 C352 C361 122.6(11) . .
C354 C353 C352 120.4(11) . .
C354 C353 H353 119.8 . .
C352 C353 H353 119.8 . .
C353 C354 C359 121.9(9) . .
C353 C354 H354 119 . .
C359 C354 H354 119 . .
C356 C355 C359 119.9(10) . .
C356 C355 H355 120 . .
C359 C355 H355 120 . .
C355 C356 C357 122.8(10) . .
C355 C356 H356 118.6 . .
C357 C356 H356 118.6 . .
C358 C357 C356 117.8(12) . .
C358 C357 C277 124.6(13) . .
C356 C357 C277 117.5(11) . .
C357 C358 C350 122.2(14) . .
C357 C358 H358 118.9 . .
C350 C358 H358 118.9 . .
C354 C359 C350 118.4(9) . .
C354 C359 C355 122.7(9) . .
C350 C359 C355 118.8(10) . .
C358 C350 C359 118.4(10) . .
C358 C350 C351 122.9(14) . .
C359 C350 C351 117.6(10) . .
C252 C261 C262 114.9(10) . .
C252 C261 C266 111.2(12) . .
C262 C261 C266 107.6(10) . .
C252 C261 H261 107.6 . .
C262 C261 H261 107.6 . .
C266 C261 H261 107.6 . .
C261 C262 C263 112.3(10) . .
C261 C262 H26A 109.1 . .
C263 C262 H26A 109.1 . .
C261 C262 H26B 109.1 . .
C263 C262 H26B 109.1 . .
H26A C262 H26B 107.9 . .
C264 C263 C262 111.7(9) . .
C264 C263 H26C 109.3 . .
C262 C263 H26C 109.3 . .
C264 C263 H26D 109.3 . .
C262 C263 H26D 109.3 . .
H26C C263 H26D 107.9 . .
C265 C264 C263 110.7(10) . .
C265 C264 H26E 109.5 . .
C263 C264 H26E 109.5 . .
C265 C264 H26F 109.5 . .
C263 C264 H26F 109.5 . .
H26E C264 H26F 108.1 . .
C264 C265 C266 111.4(10) . .
C264 C265 H26G 109.4 . .
C266 C265 H26G 109.4 . .
C264 C265 H26H 109.4 . .
C266 C265 H26H 109.4 . .
H26G C265 H26H 108 . .
C261 C266 C265 111.0(10) . .
C261 C266 H26I 109.4 . .
C265 C266 H26I 109.4 . .
C261 C266 H26J 109.4 . .
C265 C266 H26J 109.4 . .
H26I C266 H26J 108 . .
C362 C361 C366 109.5(10) . .
C362 C361 C352 114.0(11) . .
C366 C361 C352 108.8(11) . .
C362 C361 H361 108.1 . .
C366 C361 H361 108.1 . .
C352 C361 H361 108.1 . .
C361 C362 C363 110.3(9) . .
C361 C362 H36A 109.6 . .
C363 C362 H36A 109.6 . .
C361 C362 H36B 109.6 . .
C363 C362 H36B 109.6 . .
H36A C362 H36B 108.1 . .
C364 C363 C362 111.8(10) . .
C364 C363 H36C 109.3 . .
C362 C363 H36C 109.3 . .
C364 C363 H36D 109.3 . .
C362 C363 H36D 109.3 . .
H36C C363 H36D 107.9 . .
C363 C364 C365 111.3(10) . .
C363 C364 H36E 109.4 . .
C365 C364 H36E 109.4 . .
C363 C364 H36F 109.4 . .
C365 C364 H36F 109.4 . .
H36E C364 H36F 108 . .
C364 C365 C366 111.5(9) . .
C364 C365 H36G 109.3 . .
C366 C365 H36G 109.3 . .
C364 C365 H36H 109.3 . .
C366 C365 H36H 109.3 . .
H36G C365 H36H 108 . .
C361 C366 C365 111.6(10) . .
C361 C366 H36I 109.3 . .
C365 C366 H36I 109.3 . .
C361 C366 H36J 109.3 . .
C365 C366 H36J 109.3 . .
H36I C366 H36J 108 . .
C257 C271 C272 111.1(9) . .
C257 C271 C276 113.7(10) . .
C272 C271 C276 110.2(8) . .
C257 C271 H271 107.2 . .
C272 C271 H271 107.2 . .
C276 C271 H271 107.2 . .
C271 C272 C273 112.5(10) . .
C271 C272 H27A 109.1 . .
C273 C272 H27A 109.1 . .
C271 C272 H27B 109.1 . .
C273 C272 H27B 109.1 . .
H27A C272 H27B 107.8 . .
C274 C273 C272 110.3(10) . .
C274 C273 H27C 109.6 . .
C272 C273 H27C 109.6 . .
C274 C273 H27D 109.6 . .
C272 C273 H27D 109.6 . .
H27C C273 H27D 108.1 . .
C275 C274 C273 110.7(10) . .
C275 C274 H27E 109.5 . .
C273 C274 H27E 109.5 . .
C275 C274 H27F 109.5 . .
C273 C274 H27F 109.5 . .
H27E C274 H27F 108.1 . .
C274 C275 C276 111.0(8) . .
C274 C275 H27G 109.4 . .
C276 C275 H27G 109.4 . .
C274 C275 H27H 109.4 . .
C276 C275 H27H 109.4 . .
H27G C275 H27H 108 . .
C271 C276 C275 111.1(8) . .
C271 C276 H27I 109.4 . .
C275 C276 H27I 109.4 . .
C271 C276 H27J 109.4 . .
C275 C276 H27J 109.4 . .
H27I C276 H27J 108 . .
C278 C277 C357 109.7(12) . .
C278 C277 C27C 110.6(10) . .
C357 C277 C27C 113.7(10) . .
C278 C277 H277 107.6 . .
C357 C277 H277 107.6 . .
C27C C277 H277 107.6 . .
C277 C278 C279 111.4(10) . .
C277 C278 H27K 109.4 . .
C279 C278 H27K 109.4 . .
C277 C278 H27L 109.4 . .
C279 C278 H27L 109.4 . .
H27K C278 H27L 108 . .
C27A C279 C278 110.7(11) . .
C27A C279 H27M 109.5 . .
C278 C279 H27M 109.5 . .
C27A C279 H27N 109.5 . .
C278 C279 H27N 109.5 . .
H27M C279 H27N 108.1 . .
C279 C27A C27B 112.8(12) . .
C279 C27A H27O 109 . .
C27B C27A H27O 109 . .
C279 C27A H27P 109 . .
C27B C27A H27P 109 . .
H27O C27A H27P 107.8 . .
C27A C27B C27C 111.1(11) . .
C27A C27B H27Q 109.4 . .
C27C C27B H27Q 109.4 . .
C27A C27B H27R 109.4 . .
C27C C27B H27R 109.4 . .
H27Q C27B H27R 108 . .
C277 C27C C27B 110.6(9) . .
C277 C27C H27S 109.5 . .
C27B C27C H27S 109.5 . .
C277 C27C H27T 109.5 . .
C27B C27C H27T 109.5 . .
H27S C27C H27T 108.1 . .
S1 O11 Ag1 132.9(3) . .
O12 S1 O13 116.9(3) . .
O12 S1 O11 115.6(3) . .
O13 S1 O11 112.1(4) . .
O12 S1 C1 104.6(3) . .
O13 S1 C1 103.4(4) . .
O11 S1 C1 101.9(3) . .
F13 C1 F12 107.5(6) . .
F13 C1 F11 109.0(7) . .
F12 C1 F11 107.0(6) . .
F13 C1 S1 111.0(5) . .
F12 C1 S1 112.3(6) . .
F11 C1 S1 109.9(5) . .
S2 O21 Ag2 131.9(3) . .
O23 S2 O21 112.7(4) . .
O23 S2 O22 114.2(5) . .
O21 S2 O22 116.4(5) . .
O23 S2 C2 104.1(4) . .
O21 S2 C2 101.4(3) . .
O22 S2 C2 106.0(5) . .
F22 C2 F21 107.8(10) . .
F22 C2 F23 114.1(10) . .
F21 C2 F23 106.2(13) . .
F22 C2 S2 112.1(7) . .
F21 C2 S2 108.2(8) . .
F23 C2 S2 108.1(10) . .
S2' O21' Ag2 139.1(5) . .
O22' S2' O21' 129(2) . .
O22' S2' O23' 109(3) . .
O21' S2' O23' 103.0(15) . .
O22' S2' C2' 104(3) . .
O21' S2' C2' 106.2(13) . .
O23' S2' C2' 104(2) . .
F22' C2' F21' 117(4) . .
F22' C2' F23' 139(4) . .
F21' C2' F23' 80(5) . .
F22' C2' S2' 112(2) . .
F21' C2' S2' 111(4) . .
F23' C2' S2' 94(4) . .
C102 C101 C106 120 . .
C102 C101 D101 120 . .
C106 C101 D101 120 . .
C103 C102 C101 120 . .
C103 C102 D102 120 . .
C101 C102 D102 120 . .
C102 C103 C104 120 . .
C102 C103 D103 120 . .
C104 C103 D103 120 . .
C103 C104 C105 120 . .
C103 C104 D104 120 . .
C105 C104 D104 120 . .
C106 C105 C104 120 . .
C106 C105 D105 120 . .
C104 C105 D105 120 . .
C105 C106 C101 120 . .
C105 C106 D106 120 . .
C101 C106 D106 120 . .
C202 C201 C203 121.1(13) . 2_566
C202 C201 D201 119.5 . .
C203 C201 D201 119.5 2_566 .
C203 C202 C201 114.8(13) . .
C203 C202 D202 122.6 . .
C201 C202 D202 122.6 . .
C202 C203 C201 124.1(11) . 2_566
C202 C203 D203 118 . .
C201 C203 D203 118 2_566 .
C302 C301 C306 120 . .
C302 C301 D301 120 . .
C306 C301 D301 120 . .
C303 C302 C301 120 . .
C303 C302 D302 120 . .
C301 C302 D302 120 . .
C302 C303 C304 120 . .
C302 C303 D303 120 . .
C304 C303 D303 120 . .
C305 C304 C303 120 . .
C305 C304 D304 120 . .
C303 C304 D304 120 . .
C304 C305 C306 120 . .
C304 C305 D305 120 . .
C306 C305 D305 120 . .
C305 C306 C301 120 . .
C305 C306 D306 120 . .
C301 C306 D306 120 . .
C402 C401 C406 120 . .
C402 C401 D401 120 . .
C406 C401 D401 120 . .
C403 C402 C401 120 . .
C403 C402 D402 120 . .
C401 C402 D402 120 . .
C402 C403 C404 120 . .
C402 C403 D403 120 . .
C404 C403 D403 120 . .
C405 C404 C403 120 . .
C405 C404 D404 120 . .
C403 C404 D404 120 . .
C404 C405 C406 120 . .
C404 C405 D405 120 . .
C406 C405 D405 120 . .
C405 C406 C401 120 . .
C405 C406 D406 120 . .
C401 C406 D406 120 . .
C502 C501 C506 120 . .
C502 C501 D501 120 . .
C506 C501 D501 120 . .
C501 C502 C503 120 . .
C501 C502 D502 120 . .
C503 C502 D502 120 . .
C504 C503 C502 120 . .
C504 C503 D503 120 . .
C502 C503 D503 120 . .
C503 C504 C505 120 . .
C503 C504 D504 120 . .
C505 C504 D504 120 . .
C504 C505 C506 120 . .
C504 C505 D505 120 . .
C506 C505 D505 120 . .
C505 C506 C501 120 . .
C505 C506 D506 120 . .
C501 C506 D506 120 . .
C602 C601 C606 120 . .
C602 C601 D601 120 . .
C606 C601 D601 120 . .
C603 C602 C601 120 . .
C603 C602 D602 120 . .
C601 C602 D602 120 . .
C602 C603 C604 120 . .
C602 C603 D603 120 . .
C604 C603 D603 120 . .
C603 C604 C605 120 . .
C603 C604 D604 120 . .
C605 C604 D604 120 . .
C606 C605 C604 120 . .
C606 C605 D605 120 . .
C604 C605 D605 120 . .
C605 C606 C601 120 . .
C605 C606 D606 120 . .
C601 C606 D606 120 . .

loop_
_geom_bond_atom_site_label_1
_geom_bond_atom_site_label_2
_geom_bond_distance
_geom_bond_site_symmetry_2
Ir1 C11 2.022(5) .
Ir1 C115 2.116(5) .
Ir1 C116 2.140(5) .
Ir1 C111 2.190(5) .
Ir1 C112 2.252(5) .
Ir1 Cl1 2.3845(12) .
Ir1 Ag1 2.8007(5) .
Ag1 O11 2.195(5) .
Ag1 Cl1 2.6082(14) .
Ag1 C120 2.645(5) .
C111 C112 1.376(9) .
C111 C118 1.519(9) .
C111 H111 0.95 .
C112 C113 1.518(9) .
C112 H112 0.95 .
C113 C114 1.515(9) .
C113 H11A 0.99 .
C113 H11B 0.99 .
C114 C115 1.508(7) .
C114 H11C 0.99 .
C114 H11D 0.99 .
C115 C116 1.404(8) .
C115 H115 0.95 .
C116 C117 1.531(7) .
C116 H116 0.95 .
C117 C118 1.534(9) .
C117 H11E 0.99 .
C117 H11F 0.99 .
C118 H11G 0.99 .
C118 H11H 0.99 .
C11 N15 1.347(6) .
C11 N12 1.360(6) .
N12 C121 1.439(6) .
N12 C13 1.484(6) .
C121 C122 1.377(7) .
C121 C120 1.445(7) .
C122 C123 1.429(7) .
C122 C141 1.508(7) .
C123 C124 1.353(9) .
C123 H123 0.95 .
C124 C129 1.403(9) .
C124 H124 0.95 .
C125 C126 1.364(11) .
C125 C129 1.438(9) .
C125 H125 0.95 .
C126 C127 1.385(10) .
C126 H126 0.95 .
C127 C128 1.370(8) .
C127 C131 1.542(9) .
C128 C120 1.421(8) .
C128 H128 0.95 .
C129 C120 1.428(8) .
C131 C132 1.498(8) .
C131 C136 1.540(9) .
C131 H131 1 .
C132 C133 1.522(8) .
C132 H13A 0.99 .
C132 H13B 0.99 .
C133 C134 1.516(8) .
C133 H13C 0.99 .
C133 H13D 0.99 .
C134 C135 1.497(9) .
C134 H13E 0.99 .
C134 H13F 0.99 .
C135 C136 1.553(8) .
C135 H13G 0.99 .
C135 H13H 0.99 .
C136 H13I 0.99 .
C136 H13J 0.99 .
C141 C146 1.531(8) .
C141 C142 1.548(8) .
C141 H141 1 .
C142 C143 1.510(8) .
C142 H14A 0.99 .
C142 H14B 0.99 .
C143 C144 1.520(11) .
C143 H14C 0.99 .
C143 H14D 0.99 .
C144 C145 1.533(12) .
C144 H14E 0.99 .
C144 H14F 0.99 .
C145 C146 1.540(9) .
C145 H14G 0.99 .
C145 H14H 0.99 .
C146 H14I 0.99 .
C146 H14J 0.99 .
C13 C14 1.525(7) .
C13 H13K 0.99 .
C13 H13L 0.99 .
C14 N15 1.482(6) .
C14 H14K 0.99 .
C14 H14L 0.99 .
N15 C151 1.445(6) .
C151 C152 1.375(7) .
C151 C150 1.439(7) .
C152 C153 1.415(7) .
C152 C161 1.520(7) .
C153 C154 1.349(9) .
C153 H153 0.95 .
C154 C159 1.415(9) .
C154 H154 0.95 .
C155 C156 1.340(10) .
C155 C159 1.421(8) .
C155 H155 0.95 .
C156 C157 1.405(10) .
C156 H156 0.95 .
C157 C158 1.400(8) .
C157 C171 1.504(10) .
C158 C150 1.418(8) .
C158 H158 0.95 .
C159 C150 1.423(7) .
C161 C162 1.526(8) .
C161 C166 1.536(8) .
C161 H161 1 .
C162 C163 1.520(9) .
C162 H16A 0.99 .
C162 H16B 0.99 .
C163 C164 1.530(9) .
C163 H16C 0.99 .
C163 H16D 0.99 .
C164 C165 1.524(10) .
C164 H16E 0.99 .
C164 H16F 0.99 .
C165 C166 1.537(9) .
C165 H16G 0.99 .
C165 H16H 0.99 .
C166 H16I 0.99 .
C166 H16J 0.99 .
C171 C172 1.454(10) .
C171 C176 1.512(10) .
C171 H171 1 .
C172 C173 1.636(10) .
C172 H17A 0.99 .
C172 H17B 0.99 .
C173 C174 1.510(11) .
C173 H17C 0.99 .
C173 H17D 0.99 .
C174 C175 1.474(11) .
C174 H17E 0.99 .
C174 H17F 0.99 .
C175 C176 1.541(10) .
C175 H17G 0.99 .
C175 H17H 0.99 .
C176 H17I 0.99 .
C176 H17J 0.99 .
Ir2 C21 2.021(5) .
Ir2 C215 2.107(5) .
Ir2 C216 2.138(5) .
Ir2 C211 2.190(5) .
Ir2 C212 2.256(5) .
Ir2 Cl2 2.3860(12) .
Ir2 Ag2 2.8094(5) .
Ag2 O21' 2.204(4) .
Ag2 O21 2.204(4) .
Ag2 Cl2 2.5939(13) .
Ag2 C220 2.630(5) .
C211 C212 1.369(9) .
C211 C218 1.511(9) .
C211 H211 0.95 .
C212 C213 1.504(8) .
C212 H212 0.95 .
C213 C214 1.542(9) .
C213 H21A 0.99 .
C213 H21B 0.99 .
C214 C215 1.515(8) .
C214 H21C 0.99 .
C214 H21D 0.99 .
C215 C216 1.403(8) .
C215 H215 0.95 .
C216 C217 1.531(7) .
C216 H216 0.95 .
C217 C218 1.538(9) .
C217 H21E 0.99 .
C217 H21F 0.99 .
C218 H21G 0.99 .
C218 H21H 0.99 .
C21 N25 1.344(6) .
C21 N22 1.359(6) .
N22 C221 1.429(6) .
N22 C23 1.486(6) .
C221 C222 1.383(7) .
C221 C220 1.449(7) .
C222 C223 1.428(7) .
C222 C241 1.514(19) .
C222 C247 1.524(17) .
C223 C224 1.355(8) .
C223 H223 0.95 .
C224 C229 1.409(8) .
C224 H224 0.95 .
C225 C226 1.331(10) .
C225 C229 1.417(8) .
C225 H225 0.95 .
C226 C227 1.435(11) .
C226 H226 0.95 .
C227 C228 1.379(9) .
C227 C237 1.536(8) .
C227 C231 1.567(8) .
C228 C220 1.428(7) .
C228 H228 0.95 .
C229 C220 1.419(7) .
C231 C232 1.520(11) .
C231 C236 1.524(13) .
C231 H231 1 .
C232 C233 1.517(12) .
C232 H23A 0.99 .
C232 H23B 0.99 .
C233 C234 1.502(12) .
C233 H23C 0.99 .
C233 H23D 0.99 .
C234 C235 1.507(14) .
C234 H23E 0.99 .
C234 H23F 0.99 .
C235 C236 1.547(13) .
C235 H23G 0.99 .
C235 H23H 0.99 .
C236 H23I 0.99 .
C236 H23J 0.99 .
C237 C238 1.481(12) .
C237 C23C 1.522(13) .
C237 H237 1 .
C238 C239 1.532(12) .
C238 H23K 0.99 .
C238 H23L 0.99 .
C239 C23A 1.507(13) .
C239 H23M 0.99 .
C239 H23N 0.99 .
C23A C23B 1.495(14) .
C23A H23O 0.99 .
C23A H23P 0.99 .
C23B C23C 1.534(13) .
C23B H23Q 0.99 .
C23B H23R 0.99 .
C23C H23S 0.99 .
C23C H23T 0.99 .
C241 C242 1.522(13) .
C241 C246 1.542(12) .
C241 H241 1 .
C242 C243 1.522(13) .
C242 H24A 0.99 .
C242 H24B 0.99 .
C243 C244 1.504(14) .
C243 H24C 0.99 .
C243 H24D 0.99 .
C244 C245 1.504(14) .
C244 H24E 0.99 .
C244 H24F 0.99 .
C245 C246 1.545(13) .
C245 H24G 0.99 .
C245 H24H 0.99 .
C246 H24I 0.99 .
C246 H24J 0.99 .
C247 C248 1.516(13) .
C247 C24C 1.537(12) .
C247 H247 1 .
C248 C249 1.522(12) .
C248 H24K 0.99 .
C248 H24L 0.99 .
C249 C24A 1.510(13) .
C249 H24M 0.99 .
C249 H24N 0.99 .
C24A C24B 1.509(14) .
C24A H24O 0.99 .
C24A H24P 0.99 .
C24B C24C 1.548(12) .
C24B H24Q 0.99 .
C24B H24R 0.99 .
C24C H24S 0.99 .
C24C H24T 0.99 .
C23 C24 1.516(8) .
C23 H23U 0.99 .
C23 H23V 0.99 .
C24 N25 1.474(7) .
C24 H24U 0.99 .
C24 H24V 0.99 .
N25 C351 1.445(16) .
N25 C251 1.459(13) .
C251 C252 1.424(13) .
C251 C250 1.476(13) .
C252 C253 1.420(13) .
C252 C261 1.501(19) .
C253 C254 1.371(14) .
C253 H253 0.95 .
C254 C259 1.408(14) .
C254 H254 0.95 .
C255 C256 1.357(15) .
C255 C259 1.426(13) .
C255 H255 0.95 .
C256 C257 1.414(16) .
C256 H256 0.95 .
C257 C258 1.374(14) .
C257 C271 1.508(18) .
C258 C250 1.421(14) .
C258 H258 0.95 .
C259 C250 1.424(13) .
C351 C352 1.435(14) .
C351 C350 1.480(13) .
C352 C353 1.423(13) .
C352 C361 1.546(19) .
C353 C354 1.373(15) .
C353 H353 0.95 .
C354 C359 1.418(14) .
C354 H354 0.95 .
C355 C356 1.348(16) .
C355 C359 1.433(13) .
C355 H355 0.95 .
C356 C357 1.414(16) .
C356 H356 0.95 .
C357 C358 1.380(13) .
C357 C277 1.510(19) .
C358 C350 1.417(13) .
C358 H358 0.95 .
C359 C350 1.423(12) .
C261 C262 1.520(12) .
C261 C266 1.530(12) .
C261 H261 1 .
C262 C263 1.521(12) .
C262 H26A 0.99 .
C262 H26B 0.99 .
C263 C264 1.519(12) .
C263 H26C 0.99 .
C263 H26D 0.99 .
C264 C265 1.515(12) .
C264 H26E 0.99 .
C264 H26F 0.99 .
C265 C266 1.541(12) .
C265 H26G 0.99 .
C265 H26H 0.99 .
C266 H26I 0.99 .
C266 H26J 0.99 .
C361 C362 1.523(12) .
C361 C366 1.537(12) .
C361 H361 1 .
C362 C363 1.528(12) .
C362 H36A 0.99 .
C362 H36B 0.99 .
C363 C364 1.511(12) .
C363 H36C 0.99 .
C363 H36D 0.99 .
C364 C365 1.520(12) .
C364 H36E 0.99 .
C364 H36F 0.99 .
C365 C366 1.538(12) .
C365 H36G 0.99 .
C365 H36H 0.99 .
C366 H36I 0.99 .
C366 H36J 0.99 .
C271 C272 1.519(9) .
C271 C276 1.532(10) .
C271 H271 1 .
C272 C273 1.520(11) .
C272 H27A 0.99 .
C272 H27B 0.99 .
C273 C274 1.518(11) .
C273 H27C 0.99 .
C273 H27D 0.99 .
C274 C275 1.507(10) .
C274 H27E 0.99 .
C274 H27F 0.99 .
C275 C276 1.539(10) .
C275 H27G 0.99 .
C275 H27H 0.99 .
C276 H27I 0.99 .
C276 H27J 0.99 .
C277 C278 1.506(12) .
C277 C27C 1.530(12) .
C277 H277 1 .
C278 C279 1.529(12) .
C278 H27K 0.99 .
C278 H27L 0.99 .
C279 C27A 1.497(14) .
C279 H27M 0.99 .
C279 H27N 0.99 .
C27A C27B 1.499(14) .
C27A H27O 0.99 .
C27A H27P 0.99 .
C27B C27C 1.544(11) .
C27B H27Q 0.99 .
C27B H27R 0.99 .
C27C H27S 0.99 .
C27C H27T 0.99 .
O11 S1 1.447(5) .
O12 S1 1.422(4) .
O13 S1 1.428(6) .
S1 C1 1.792(8) .
C1 F13 1.319(9) .
C1 F12 1.322(8) .
C1 F11 1.340(8) .
O21 S2 1.434(5) .
O22 S2 1.449(11) .
O23 S2 1.421(7) .
S2 C2 1.802(8) .
C2 F22 1.330(11) .
C2 F21 1.357(17) .
C2 F23 1.40(3) .
O21' S2' 1.411(9) .
O22' S2' 1.24(5) .
O23' S2' 1.42(4) .
S2' C2' 1.79(3) .
C2' F22' 1.27(4) .
C2' F21' 1.41(8) .
C2' F23' 1.52(9) .
C101 C102 1.39 .
C101 C106 1.39 .
C101 D101 0.95 .
C102 C103 1.39 .
C102 D102 0.95 .
C103 C104 1.39 .
C103 D103 0.95 .
C104 C105 1.39 .
C104 D104 0.95 .
C105 C106 1.39 .
C105 D105 0.95 .
C106 D106 0.95 .
C201 C202 1.374(7) .
C201 C203 1.375(7) 2_566
C201 D201 0.95 .
C202 C203 1.362(7) .
C202 D202 0.95 .
C203 C201 1.375(7) 2_566
C203 D203 0.95 .
C301 C302 1.39 .
C301 C306 1.39 .
C301 D301 0.95 .
C302 C303 1.39 .
C302 D302 0.95 .
C303 C304 1.39 .
C303 D303 0.95 .
C304 C305 1.39 .
C304 D304 0.95 .
C305 C306 1.39 .
C305 D305 0.95 .
C306 D306 0.95 .
C401 C402 1.39 .
C401 C406 1.39 .
C401 D401 0.95 .
C402 C403 1.39 .
C402 D402 0.95 .
C403 C404 1.39 .
C403 D403 0.95 .
C404 C405 1.39 .
C404 D404 0.95 .
C405 C406 1.39 .
C405 D405 0.95 .
C406 D406 0.95 .
C501 C502 1.39 .
C501 C506 1.39 .
C501 D501 0.95 .
C502 C503 1.39 .
C502 D502 0.95 .
C503 C504 1.39 .
C503 D503 0.95 .
C504 C505 1.39 .
C504 D504 0.95 .
C505 C506 1.39 .
C505 D505 0.95 .
C506 D506 0.95 .
C601 C602 1.39 .
C601 C606 1.39 .
C601 D601 0.95 .
C602 C603 1.39 .
C602 D602 0.95 .
C603 C604 1.39 .
C603 D603 0.95 .
C604 C605 1.39 .
C604 D604 0.95 .
C605 C606 1.39 .
C605 D605 0.95 .
C606 D606 0.95 .
